data_7128532
loop_
_publ_author_name
'Wong, Anthony'
'Chakraborty, Arunavo'
'Bawari, Deependra'
'Wu, Guang'
'Dobrovetsky, Roman'
'M\'enard, Gabriel'

_publ_section_title
;
 Facile proton-coupled electron transfer enabled by coordination-induced
 E-H bond weakening to boron.
;
_journal_issue 56
_journal_name_full 'Chemical communications (Cambridge, England)'
_journal_page_first 6903
_journal_page_last 6906
_journal_paper_doi 10.1039/d1cc02832d
_journal_volume 57
_journal_year 2021
_chemical_formula_sum 'C66 H57 B Co F25 N5 O S V'
_chemical_formula_weight 1563.90
_space_group_crystal_system monoclinic
_space_group_IT_number 13
_space_group_name_Hall '-P 2yac'
_space_group_name_H-M_alt 'P 1 2/n 1'
_atom_sites_solution_hydrogens geom
_audit_creation_method SHELXL-2014/7
_audit_update_record
;
2021-05-28 deposited with the CCDC.	2021-06-15 downloaded from the CCDC.
;
_cell_angle_alpha 90
_cell_angle_beta 94.917(4)
_cell_angle_gamma 90
_cell_formula_units_Z 8
_cell_length_a 27.094(5)
_cell_length_b 11.888(2)
_cell_length_c 40.475(8)
_cell_measurement_reflns_used 4821
_cell_measurement_temperature 100(2)
_cell_measurement_theta_max 21.40
_cell_measurement_theta_min 2.29
_cell_volume 12989(4)
_computing_structure_refinement 'SHELXL-2014/7 (Sheldrick, 2014)'
_diffrn_ambient_temperature 100(2)
_diffrn_measured_fraction_theta_full 0.994
_diffrn_measured_fraction_theta_max 0.994
_diffrn_measurement_device_type 'Bruker Apex II'
_diffrn_radiation_type MoK\a
_diffrn_radiation_wavelength 0.71073
_diffrn_reflns_av_R_equivalents 0.1421
_diffrn_reflns_av_unetI/netI 0.1578
_diffrn_reflns_Laue_measured_fraction_full 0.994
_diffrn_reflns_Laue_measured_fraction_max 0.994
_diffrn_reflns_limit_h_max 31
_diffrn_reflns_limit_h_min -31
_diffrn_reflns_limit_k_max 13
_diffrn_reflns_limit_k_min -12
_diffrn_reflns_limit_l_max 46
_diffrn_reflns_limit_l_min -44
_diffrn_reflns_number 79332
_diffrn_reflns_point_group_measured_fraction_full 0.994
_diffrn_reflns_point_group_measured_fraction_max 0.994
_diffrn_reflns_theta_full 24.168
_diffrn_reflns_theta_max 24.168
_diffrn_reflns_theta_min 0.871
_exptl_absorpt_coefficient_mu 0.552
_exptl_absorpt_correction_T_max 0.7450
_exptl_absorpt_correction_T_min 0.6304
_exptl_absorpt_correction_type multi-scan
_exptl_absorpt_process_details sadabs
_exptl_crystal_colour yellow
_exptl_crystal_density_diffrn 1.599
_exptl_crystal_description plate
_exptl_crystal_F_000 6336
_exptl_crystal_size_max 0.200
_exptl_crystal_size_mid 0.150
_exptl_crystal_size_min 0.050
_refine_diff_density_max 1.125
_refine_diff_density_min -1.311
_refine_diff_density_rms 0.140
_refine_ls_extinction_method none
_refine_ls_goodness_of_fit_ref 1.214
_refine_ls_hydrogen_treatment constr
_refine_ls_matrix_type full
_refine_ls_number_parameters 1403
_refine_ls_number_reflns 20698
_refine_ls_number_restraints 210
_refine_ls_restrained_S_all 1.210
_refine_ls_R_factor_all 0.2397
_refine_ls_R_factor_gt 0.1545
_refine_ls_shift/su_max 0.001
_refine_ls_shift/su_mean 0.000
_refine_ls_structure_factor_coef Fsqd
_refine_ls_weighting_details 'w=1/[\s^2^(Fo^2^)+(0.0001P)^2^+300.0000P] where P=(Fo^2^+2Fc^2^)/3'
_refine_ls_weighting_scheme calc
_refine_ls_wR_factor_gt 0.2872
_refine_ls_wR_factor_ref 0.3167
_reflns_Friedel_coverage 0.000
_reflns_number_gt 11271
_reflns_number_total 20698
_reflns_threshold_expression 'I > 2\s(I)'
_cod_data_source_file d1cc02832d2.cif
_cod_data_source_block aw011821_2_0m_a
_cod_depositor_comments 'Adding full bibliography for 7128526--7128532.cif.'
_cod_original_sg_symbol_H-M 'P 2/n'
_cod_database_code 7128532
_shelx_shelxl_version_number 2014/7
_shelx_space_group_comment
;
The symmetry employed for this shelxl refinement is uniquely defined
by the following loop, which should always be used as a source of
symmetry information in preference to the above space-group names.
They are only intended as comments.
;
_shelx_estimated_absorpt_t_min 0.852
_shelx_estimated_absorpt_t_max 0.973

loop_
_space_group_symop_operation_xyz
'x, y, z'
'-x+1/2, y, -z+1/2'
'-x, -y, -z'
'x-1/2, -y, z-1/2'

loop_
_atom_site_label
_atom_site_type_symbol
_atom_site_fract_x
_atom_site_fract_y
_atom_site_fract_z
_atom_site_U_iso_or_equiv
_atom_site_adp_type
_atom_site_occupancy
_atom_site_site_symmetry_order
_atom_site_calc_flag
_atom_site_refinement_flags_posn
_atom_site_refinement_flags_adp
_atom_site_refinement_flags_occupancy
_atom_site_disorder_assembly
_atom_site_disorder_group
B1 B 0.8599(6) 0.8169(18) 0.6382(5) 0.036(5) Uani 1 1 d . . . . .
B2 B 0.3582(6) 0.5997(13) 0.6322(4) 0.025(4) Uani 1 1 d . . . . .
C1 C 0.8873(7) 0.5848(15) 0.7682(4) 0.050(3) Uani 1 1 d . . . . .
H1A H 0.9238 0.5920 0.7694 0.059 Uiso 1 1 calc R U . . .
H1B H 0.8783 0.5472 0.7887 0.059 Uiso 1 1 calc R U . . .
C2 C 0.8637(6) 0.6979(15) 0.7650(4) 0.045(3) Uani 1 1 d . . . . .
H2A H 0.8303 0.6948 0.7731 0.054 Uiso 1 1 calc R U . . .
H2B H 0.8837 0.7528 0.7789 0.054 Uiso 1 1 calc R U . . .
C3 C 0.9037(6) 0.4247(15) 0.7336(4) 0.050(3) Uani 1 1 d . . . . .
H3A H 0.8871 0.3673 0.7189 0.059 Uiso 1 1 calc R U . . .
H3B H 0.9156 0.3885 0.7549 0.059 Uiso 1 1 calc R U . . .
C4 C 0.9466(6) 0.4789(15) 0.7174(4) 0.045(3) Uani 1 1 d . . . . .
H4A H 0.9681 0.5200 0.7343 0.054 Uiso 1 1 calc R U . . .
H4B H 0.9667 0.4197 0.7078 0.054 Uiso 1 1 calc R U . . .
C5 C 0.8193(6) 0.4758(16) 0.7421(4) 0.050(3) Uani 1 1 d . . . . .
H5A H 0.7991 0.5333 0.7524 0.059 Uiso 1 1 calc R U . . .
H5B H 0.8209 0.4081 0.7564 0.059 Uiso 1 1 calc R U . . .
C6 C 0.7954(6) 0.4460(15) 0.7079(4) 0.045(3) Uani 1 1 d . . . . .
H6A H 0.8088 0.3739 0.7004 0.054 Uiso 1 1 calc R U . . .
H6B H 0.7591 0.4381 0.7086 0.054 Uiso 1 1 calc R U . . .
C7 C 0.8440(5) 0.8465(17) 0.7287(4) 0.040(3) Uani 1 1 d . . . . .
C8 C 0.7950(6) 0.8790(19) 0.7159(4) 0.048(4) Uani 1 1 d . . . . .
C9 C 0.7801(6) 0.9859(19) 0.7156(4) 0.051(5) Uani 1 1 d . . . . .
C10 C 0.8089(7) 1.0689(16) 0.7287(4) 0.041(3) Uani 1 1 d . . . . .
C11 C 0.8550(7) 1.0464(17) 0.7412(4) 0.047(5) Uani 1 1 d . . . . .
C12 C 0.8723(6) 0.9326(18) 0.7420(4) 0.048(4) Uani 1 1 d . . . . .
C13 C 0.9632(5) 0.5839(13) 0.6688(3) 0.028(4) Uani 1 1 d . . . . .
C14 C 0.9575(5) 0.5447(14) 0.6355(3) 0.031(3) Uani 1 1 d . . . . .
C15 C 0.9906(5) 0.5721(14) 0.6130(4) 0.033(4) Uani 1 1 d . . . . .
C16 C 1.0332(6) 0.6343(15) 0.6237(4) 0.041(3) Uani 1 1 d . . . . .
C17 C 1.0405(5) 0.6698(13) 0.6556(4) 0.027(4) Uani 1 1 d . . . . .
C18 C 1.0062(5) 0.6366(13) 0.6774(3) 0.031(3) Uani 1 1 d . . . . .
C19 C 0.7745(5) 0.5338(16) 0.6551(4) 0.040(3) Uani 1 1 d . . . . .
C20 C 0.7291(5) 0.5836(16) 0.6519(4) 0.040(3) Uani 1 1 d . . . . .
C21 C 0.7003(5) 0.5860(16) 0.6223(4) 0.043(3) Uani 1 1 d . . . . .
C22 C 0.7149(6) 0.5258(15) 0.5957(4) 0.041(3) Uani 1 1 d . . . . .
C23 C 0.7568(5) 0.4706(16) 0.5980(4) 0.043(3) Uani 1 1 d . . . . .
C24 C 0.7861(5) 0.4697(13) 0.6288(4) 0.029(4) Uani 1 1 d . . . . .
C25 C 0.8845(5) 0.9280(14) 0.6558(3) 0.031(3) Uani 1 1 d . . . . .
C26 C 0.8637(6) 1.0315(12) 0.6580(4) 0.0294(18) Uani 1 1 d . . . . .
C27 C 0.8880(6) 1.1207(14) 0.6737(4) 0.036(3) Uani 1 1 d . . . . .
C28 C 0.9355(7) 1.1131(14) 0.6883(4) 0.040(4) Uani 1 1 d . . . . .
C29 C 0.9566(6) 1.0065(14) 0.6882(4) 0.036(3) Uani 1 1 d . . . . .
C30 C 0.9331(5) 0.9248(12) 0.6704(4) 0.0294(18) Uani 1 1 d . . . . .
C31 C 0.8882(5) 0.7826(14) 0.6038(3) 0.031(3) Uani 1 1 d . . . . .
C32 C 0.8740(6) 0.6872(15) 0.5853(4) 0.045(5) Uani 1 1 d . . . . .
C33 C 0.8933(6) 0.6569(14) 0.5566(4) 0.040(4) Uani 1 1 d . . . . .
C34 C 0.9288(6) 0.7253(14) 0.5443(4) 0.043(3) Uani 1 1 d . . . . .
C35 C 0.9437(5) 0.8239(13) 0.5600(4) 0.029(4) Uani 1 1 d . . . . .
C36 C 0.9230(5) 0.8452(13) 0.5897(4) 0.031(4) Uani 1 1 d . . . . .
C37 C 0.7845(5) 0.8676(16) 0.5819(4) 0.042(4) Uani 1 1 d . . . . .
C38 C 0.8124(6) 0.9547(15) 0.5688(4) 0.042(4) Uani 1 1 d . . . . .
H38 H 0.8362 0.9926 0.5834 0.050 Uiso 1 1 calc R U . . .
C39 C 0.8074(6) 0.9872(16) 0.5366(4) 0.047(3) Uani 1 1 d . . . . .
H39 H 0.8272 1.0459 0.5289 0.057 Uiso 1 1 calc R U . . .
C40 C 0.7718(8) 0.932(2) 0.5149(4) 0.068(7) Uani 1 1 d . . . . .
H40 H 0.7677 0.9531 0.4922 0.081 Uiso 1 1 calc R U . . .
C41 C 0.7427(6) 0.8462(16) 0.5264(4) 0.047(3) Uani 1 1 d . . . . .
H41 H 0.7184 0.8111 0.5115 0.057 Uiso 1 1 calc R U . . .
C42 C 0.7486(7) 0.8115(16) 0.5591(4) 0.053(5) Uani 1 1 d . . . . .
H42 H 0.7292 0.7515 0.5665 0.063 Uiso 1 1 calc R U . . .
C43 C 0.6765(5) 0.2505(13) 0.6296(3) 0.0421(13) Uiso 1 1 d D . . . .
C44 C 0.6887(5) 0.2254(13) 0.5977(3) 0.0421(13) Uiso 1 1 d D . . . .
C45 C 0.6537(5) 0.2753(13) 0.5750(3) 0.0421(13) Uiso 1 1 d D . . . .
C46 C 0.6201(5) 0.3355(13) 0.5923(3) 0.0421(13) Uiso 1 1 d D . . . .
C47 C 0.6339(5) 0.3166(13) 0.6262(3) 0.0421(13) Uiso 1 1 d D . . . .
C48 C 0.7107(8) 0.214(2) 0.6589(5) 0.098(3) Uiso 1 1 d D . . . .
H48A H 0.7367 0.2703 0.6635 0.147 Uiso 1 1 calc R U . . .
H48B H 0.7258 0.1414 0.6541 0.147 Uiso 1 1 calc R U . . .
H48C H 0.6918 0.2058 0.6784 0.147 Uiso 1 1 calc R U . . .
C49 C 0.7321(7) 0.1559(19) 0.5883(6) 0.098(3) Uiso 1 1 d D . . . .
H49A H 0.7218 0.1099 0.5688 0.147 Uiso 1 1 calc R U . . .
H49B H 0.7434 0.1067 0.6069 0.147 Uiso 1 1 calc R U . . .
H49C H 0.7591 0.2059 0.5832 0.147 Uiso 1 1 calc R U . . .
C50 C 0.6540(9) 0.272(2) 0.5379(3) 0.098(3) Uiso 1 1 d D . . . .
H50A H 0.6715 0.3386 0.5304 0.147 Uiso 1 1 calc R U . . .
H50B H 0.6198 0.2728 0.5278 0.147 Uiso 1 1 calc R U . . .
H50C H 0.6707 0.2040 0.5313 0.147 Uiso 1 1 calc R U . . .
C51 C 0.5765(7) 0.4067(19) 0.5796(6) 0.098(3) Uiso 1 1 d D . . . .
H51A H 0.5832 0.4412 0.5585 0.147 Uiso 1 1 calc R U . . .
H51B H 0.5710 0.4657 0.5958 0.147 Uiso 1 1 calc R U . . .
H51C H 0.5469 0.3593 0.5763 0.147 Uiso 1 1 calc R U . . .
C52 C 0.6124(8) 0.370(2) 0.6555(5) 0.098(3) Uiso 1 1 d D . . . .
H52A H 0.6122 0.3155 0.6735 0.147 Uiso 1 1 calc R U . . .
H52B H 0.5785 0.3951 0.6490 0.147 Uiso 1 1 calc R U . . .
H52C H 0.6327 0.4353 0.6629 0.147 Uiso 1 1 calc R U . . .
C53 C 0.5832(6) 0.0626(14) 0.6342(4) 0.0421(13) Uiso 1 1 d . . . . .
C54 C 0.6166(6) 0.0016(14) 0.6150(4) 0.0421(13) Uiso 1 1 d . . . . .
C55 C 0.6045(6) 0.0171(14) 0.5833(4) 0.0421(13) Uiso 1 1 d . . . . .
C56 C 0.5624(6) 0.0832(14) 0.5793(4) 0.0421(13) Uiso 1 1 d . . . . .
C57 C 0.5479(6) 0.1172(14) 0.6114(4) 0.0421(13) Uiso 1 1 d . . . . .
C58 C 0.5804(9) 0.072(2) 0.6714(6) 0.098(3) Uiso 1 1 d . . . . .
H58A H 0.5503 0.1129 0.6759 0.147 Uiso 1 1 calc R U . . .
H58B H 0.6095 0.1120 0.6813 0.147 Uiso 1 1 calc R U . . .
H58C H 0.5794 -0.0038 0.6810 0.147 Uiso 1 1 calc R U . . .
C59 C 0.6579(9) -0.064(2) 0.6316(6) 0.098(3) Uiso 1 1 d . . . . .
H59A H 0.6497 -0.1445 0.6304 0.147 Uiso 1 1 calc R U . . .
H59B H 0.6632 -0.0413 0.6549 0.147 Uiso 1 1 calc R U . . .
H59C H 0.6882 -0.0506 0.6206 0.147 Uiso 1 1 calc R U . . .
C60 C 0.6269(9) -0.031(2) 0.5532(6) 0.098(3) Uiso 1 1 d . . . . .
H60A H 0.6613 -0.0535 0.5594 0.147 Uiso 1 1 calc R U . . .
H60B H 0.6260 0.0253 0.5356 0.147 Uiso 1 1 calc R U . . .
H60C H 0.6079 -0.0976 0.5452 0.147 Uiso 1 1 calc R U . . .
C61 C 0.5347(9) 0.114(2) 0.5472(6) 0.098(3) Uiso 1 1 d . . . . .
H61A H 0.5580 0.1244 0.5303 0.147 Uiso 1 1 calc R U . . .
H61B H 0.5164 0.1839 0.5500 0.147 Uiso 1 1 calc R U . . .
H61C H 0.5114 0.0535 0.5404 0.147 Uiso 1 1 calc R U . . .
C62 C 0.5041(9) 0.180(2) 0.6187(6) 0.098(3) Uiso 1 1 d . . . . .
H62A H 0.4798 0.1279 0.6270 0.147 Uiso 1 1 calc R U . . .
H62B H 0.4896 0.2168 0.5986 0.147 Uiso 1 1 calc R U . . .
H62C H 0.5132 0.2366 0.6357 0.147 Uiso 1 1 calc R U . . .
C63 C 0.4025(5) 0.9855(12) 0.7297(4) 0.033(2) Uani 1 1 d . . . . .
H63A H 0.4147 1.0222 0.7508 0.040 Uiso 1 1 calc R U . . .
H63B H 0.3859 1.0433 0.7150 0.040 Uiso 1 1 calc R U . . .
C64 C 0.4455(5) 0.9362(13) 0.7134(4) 0.032(2) Uani 1 1 d . . . . .
H64A H 0.4645 0.9968 0.7035 0.038 Uiso 1 1 calc R U . . .
H64B H 0.4680 0.8960 0.7300 0.038 Uiso 1 1 calc R U . . .
C65 C 0.3834(6) 0.8251(12) 0.7644(4) 0.033(2) Uani 1 1 d . . . . .
H65A H 0.3752 0.8616 0.7853 0.040 Uiso 1 1 calc R U . . .
H65B H 0.4197 0.8147 0.7655 0.040 Uiso 1 1 calc R U . . .
C66 C 0.3584(6) 0.7134(12) 0.7611(3) 0.032(2) Uani 1 1 d . . . . .
H66A H 0.3763 0.6584 0.7761 0.038 Uiso 1 1 calc R U . . .
H66B H 0.3240 0.7197 0.7675 0.038 Uiso 1 1 calc R U . . .
C67 C 0.3166(5) 0.9394(13) 0.7387(4) 0.033(2) Uani 1 1 d . . . . .
H67A H 0.3175 1.0077 0.7527 0.040 Uiso 1 1 calc R U . . .
H67B H 0.2968 0.8815 0.7491 0.040 Uiso 1 1 calc R U . . .
C68 C 0.2935(6) 0.9662(13) 0.7047(3) 0.032(2) Uani 1 1 d . . . . .
H68A H 0.2572 0.9743 0.7052 0.038 Uiso 1 1 calc R U . . .
H68B H 0.3068 1.0382 0.6970 0.038 Uiso 1 1 calc R U . . .
C69 C 0.4617(5) 0.8335(11) 0.6655(3) 0.0210(18) Uani 1 1 d . . . . .
C70 C 0.4581(6) 0.8734(13) 0.6333(4) 0.038(4) Uani 1 1 d . . . . .
C71 C 0.4924(6) 0.8484(13) 0.6113(4) 0.032(4) Uani 1 1 d . . . . .
C72 C 0.5322(6) 0.7829(12) 0.6197(4) 0.031(2) Uani 1 1 d . . . . .
C73 C 0.5378(5) 0.7490(14) 0.6521(4) 0.037(4) Uani 1 1 d . . . . .
C74 C 0.5035(5) 0.7712(11) 0.6748(3) 0.020(3) Uani 1 1 d . . . . .
C75 C 0.3395(5) 0.5654(11) 0.7243(3) 0.0210(18) Uani 1 1 d . . . . .
C76 C 0.2922(5) 0.5358(11) 0.7130(3) 0.022(2) Uani 1 1 d . . . . .
C77 C 0.2741(6) 0.4258(13) 0.7130(4) 0.032(3) Uani 1 1 d . . . . .
C78 C 0.3047(6) 0.3429(13) 0.7249(4) 0.031(2) Uani 1 1 d . . . . .
C79 C 0.3536(5) 0.3665(13) 0.7368(4) 0.032(3) Uani 1 1 d . . . . .
C80 C 0.3709(5) 0.4713(11) 0.7360(3) 0.022(2) Uani 1 1 d . . . . .
C81 C 0.2735(5) 0.8826(11) 0.6516(3) 0.0210(18) Uani 1 1 d . . . . .
C82 C 0.2856(5) 0.9439(13) 0.6249(3) 0.027(4) Uani 1 1 d . . . . .
C83 C 0.2573(5) 0.9481(12) 0.5953(3) 0.028(4) Uani 1 1 d . . . . .
C84 C 0.2128(6) 0.8900(12) 0.5917(4) 0.031(2) Uani 1 1 d . . . . .
C85 C 0.1980(5) 0.8357(14) 0.6177(5) 0.046(5) Uani 1 1 d . . . . .
C86 C 0.2268(6) 0.8315(16) 0.6484(4) 0.049(5) Uani 1 1 d . . . . .
C87 C 0.3885(7) 0.6282(13) 0.6004(4) 0.042(3) Uani 1 1 d . . . . .
C88 C 0.4237(5) 0.5617(12) 0.5864(4) 0.0294(18) Uani 1 1 d . . . . .
C89 C 0.4464(5) 0.5916(14) 0.5583(3) 0.031(4) Uani 1 1 d . . . . .
C90 C 0.4362(6) 0.6860(15) 0.5425(4) 0.039(4) Uani 1 1 d . . . . .
C91 C 0.3998(6) 0.7561(14) 0.5537(4) 0.039(4) Uani 1 1 d . . . . .
C92 C 0.3782(5) 0.7256(12) 0.5820(4) 0.0294(18) Uani 1 1 d . . . . .
C93 C 0.3804(5) 0.4838(12) 0.6512(3) 0.025(3) Uani 1 1 d . . . . .
C94 C 0.3594(6) 0.3742(15) 0.6518(4) 0.039(4) Uani 1 1 d . . . . .
C95 C 0.3839(7) 0.2801(13) 0.6660(4) 0.042(3) Uani 1 1 d . . . . .
C96 C 0.4300(7) 0.2970(14) 0.6816(4) 0.043(3) Uani 1 1 d . . . . .
C97 C 0.4538(6) 0.3932(14) 0.6810(4) 0.041(4) Uani 1 1 d . . . . .
C98 C 0.4285(5) 0.4864(12) 0.6670(4) 0.028(4) Uani 1 1 d . . . . .
C99 C 0.2800(5) 0.5478(14) 0.5777(4) 0.035(4) Uani 1 1 d . . . . .
C100 C 0.3079(6) 0.4623(15) 0.5656(4) 0.043(3) Uani 1 1 d . . . . .
H100 H 0.3333 0.4274 0.5797 0.051 Uiso 1 1 calc R U . . .
C101 C 0.2634(6) 0.4775(15) 0.5118(4) 0.045(5) Uani 1 1 d . . . . .
H101 H 0.2583 0.4548 0.4892 0.053 Uiso 1 1 calc R U . . .
C102 C 0.2355(6) 0.5605(16) 0.5235(5) 0.058(5) Uani 1 1 d . . . . .
H102 H 0.2099 0.5952 0.5096 0.069 Uiso 1 1 calc R U . . .
C103 C 0.2452(6) 0.5935(15) 0.5561(4) 0.043(3) Uani 1 1 d . . . . .
H103 H 0.2258 0.6530 0.5639 0.051 Uiso 1 1 calc R U . . .
C104 C 0.1733(4) 0.1860(12) 0.5870(3) 0.0338(12) Uiso 1 1 d D . . . .
C105 C 0.1324(4) 0.1238(12) 0.5739(3) 0.0338(12) Uiso 1 1 d D . . . .
C106 C 0.1105(5) 0.0745(12) 0.6005(3) 0.0338(12) Uiso 1 1 d D . . . .
C107 C 0.1394(4) 0.1004(12) 0.6299(3) 0.0338(12) Uiso 1 1 d D . . . .
C108 C 0.1781(4) 0.1706(12) 0.6213(3) 0.0338(12) Uiso 1 1 d D . . . .
C109 C 0.2107(6) 0.2528(15) 0.5695(4) 0.0572(16) Uiso 1 1 d D . . . .
H10A H 0.2378 0.2033 0.5641 0.086 Uiso 1 1 calc R U . . .
H10B H 0.2239 0.3137 0.5840 0.086 Uiso 1 1 calc R U . . .
H10C H 0.1945 0.2847 0.5490 0.086 Uiso 1 1 calc R U . . .
C110 C 0.1152(6) 0.1163(16) 0.5375(3) 0.0572(16) Uiso 1 1 d D . . . .
H11D H 0.1218 0.1879 0.5267 0.086 Uiso 1 1 calc R U . . .
H11E H 0.0796 0.1007 0.5349 0.086 Uiso 1 1 calc R U . . .
H11F H 0.1331 0.0557 0.5273 0.086 Uiso 1 1 calc R U . . .
C111 C 0.0665(5) -0.0038(14) 0.5967(5) 0.0572(16) Uiso 1 1 d D . . . .
H11J H 0.0778 -0.0802 0.5923 0.086 Uiso 1 1 calc R U . . .
H11K H 0.0435 0.0215 0.5781 0.086 Uiso 1 1 calc R U . . .
H11L H 0.0495 -0.0033 0.6171 0.086 Uiso 1 1 calc R U . . .
C112 C 0.1295(7) 0.0595(16) 0.6639(3) 0.0572(16) Uiso 1 1 d D . . . .
H11M H 0.1106 -0.0110 0.6619 0.086 Uiso 1 1 calc R U . . .
H11N H 0.1103 0.1163 0.6748 0.086 Uiso 1 1 calc R U . . .
H11O H 0.1610 0.0465 0.6771 0.086 Uiso 1 1 calc R U . . .
C113 C 0.2189(6) 0.2104(16) 0.6464(4) 0.0572(16) Uiso 1 1 d D . . . .
H11G H 0.2389 0.2675 0.6362 0.086 Uiso 1 1 calc R U . . .
H11H H 0.2400 0.1466 0.6536 0.086 Uiso 1 1 calc R U . . .
H11I H 0.2044 0.2430 0.6656 0.086 Uiso 1 1 calc R U . . .
C114 C 0.0906(4) 0.3929(12) 0.5860(3) 0.0338(12) Uiso 1 1 d D . . . .
C115 C 0.0488(4) 0.3247(12) 0.5883(3) 0.0338(12) Uiso 1 1 d D . . . .
C116 C 0.0470(4) 0.3020(12) 0.6221(3) 0.0338(12) Uiso 1 1 d D . . . .
C117 C 0.0878(4) 0.3500(12) 0.6405(3) 0.0338(12) Uiso 1 1 d D . . . .
C118 C 0.1138(5) 0.4107(12) 0.6181(3) 0.0338(12) Uiso 1 1 d D . . . .
C119 C 0.1060(7) 0.4421(15) 0.5540(3) 0.0572(16) Uiso 1 1 d D . . . .
H11A H 0.0935 0.3946 0.5354 0.086 Uiso 1 1 calc R U . . .
H11B H 0.1423 0.4456 0.5550 0.086 Uiso 1 1 calc R U . . .
H11C H 0.0923 0.5181 0.5510 0.086 Uiso 1 1 calc R U . . .
C120 C 0.0130(6) 0.2856(16) 0.5601(4) 0.0572(16) Uiso 1 1 d D . . . .
H12A H 0.0060 0.2054 0.5629 0.086 Uiso 1 1 calc R U . . .
H12B H 0.0277 0.2971 0.5391 0.086 Uiso 1 1 calc R U . . .
H12C H -0.0178 0.3286 0.5601 0.086 Uiso 1 1 calc R U . . .
C121 C 0.0078(6) 0.2319(14) 0.6369(4) 0.0572(16) Uiso 1 1 d D . . . .
H12L H -0.0222 0.2772 0.6383 0.086 Uiso 1 1 calc R U . . .
H12M H 0.0202 0.2071 0.6592 0.086 Uiso 1 1 calc R U . . .
H12N H 0.0001 0.1661 0.6228 0.086 Uiso 1 1 calc R U . . .
C122 C 0.0983(7) 0.3571(16) 0.6776(3) 0.0572(16) Uiso 1 1 d D . . . .
H12I H 0.1338 0.3699 0.6831 0.086 Uiso 1 1 calc R U . . .
H12J H 0.0885 0.2865 0.6877 0.086 Uiso 1 1 calc R U . . .
H12K H 0.0794 0.4195 0.6861 0.086 Uiso 1 1 calc R U . . .
C123 C 0.1588(5) 0.4854(14) 0.6245(5) 0.0572(16) Uiso 1 1 d D . . . .
H12D H 0.1776 0.4624 0.6451 0.086 Uiso 1 1 calc R U . . .
H12E H 0.1481 0.5638 0.6263 0.086 Uiso 1 1 calc R U . . .
H12F H 0.1798 0.4784 0.6060 0.086 Uiso 1 1 calc R U . . .
C124 C 0.9204(7) 0.224(2) 0.4766(5) 0.078(7) Uani 1 1 d . . . . .
H12R H 0.9537 0.2206 0.4882 0.117 Uiso 1 1 calc R U . . .
H12S H 0.9209 0.2731 0.4572 0.117 Uiso 1 1 calc R U . . .
H12T H 0.9100 0.1483 0.4694 0.117 Uiso 1 1 calc R U . . .
C125 C 0.8844(7) 0.2704(15) 0.4998(4) 0.055(5) Uani 1 1 d . . . . .
H12U H 0.8858 0.3537 0.4999 0.065 Uiso 1 1 calc R U . . .
H12V H 0.8502 0.2473 0.4921 0.065 Uiso 1 1 calc R U . . .
C126 C 0.8621(6) 0.2664(19) 0.5549(5) 0.065(6) Uani 1 1 d . . . . .
H12G H 0.8289 0.2345 0.5486 0.078 Uiso 1 1 calc R U . . .
H12H H 0.8595 0.3495 0.5547 0.078 Uiso 1 1 calc R U . . .
C127 C 0.8814(6) 0.2257(16) 0.5887(4) 0.051(5) Uani 1 1 d . . . . .
H12O H 0.8897 0.1456 0.5876 0.077 Uiso 1 1 calc R U . . .
H12P H 0.8560 0.2365 0.6042 0.077 Uiso 1 1 calc R U . . .
H12Q H 0.9111 0.2685 0.5963 0.077 Uiso 1 1 calc R U . . .
C128 C 0.4110(7) 0.3619(15) 0.4822(4) 0.063(6) Uani 1 1 d . . . . .
H12W H 0.4006 0.3236 0.4613 0.094 Uiso 1 1 calc R U . . .
H4 H 0.4419 0.4029 0.4798 0.094 Uiso 1 1 calc R U . . .
H2 H 0.3852 0.4149 0.4876 0.094 Uiso 1 1 calc R U . . .
C129 C 0.4192(6) 0.2766(18) 0.5094(6) 0.082(8) Uani 1 1 d . . . . .
H3 H 0.4471 0.2264 0.5050 0.099 Uiso 1 1 calc R U . . .
H1 H 0.4276 0.3150 0.5309 0.099 Uiso 1 1 calc R U . . .
C130 C 0.3787(7) 0.1266(14) 0.5365(5) 0.055(5) Uani 1 1 d . . . . .
H13A H 0.4105 0.0857 0.5364 0.066 Uiso 1 1 calc R U . . .
H13B H 0.3516 0.0721 0.5311 0.066 Uiso 1 1 calc R U . . .
C131 C 0.3741(8) 0.174(2) 0.5711(5) 0.095(9) Uani 1 1 d . . . . .
H13C H 0.3995 0.2318 0.5760 0.143 Uiso 1 1 calc R U . . .
H13D H 0.3789 0.1132 0.5875 0.143 Uiso 1 1 calc R U . . .
H13E H 0.3412 0.2070 0.5722 0.143 Uiso 1 1 calc R U . . .
C132 C 0.2989(6) 0.4266(15) 0.5325(4) 0.039(4) Uani 1 1 d . . . . .
H132 H 0.3177 0.3666 0.5245 0.047 Uiso 1 1 calc R U . . .
Co1 Co 0.61747(7) 0.17067(18) 0.60504(5) 0.0270(5) Uani 1 1 d . . . . .
Co2 Co 0.11265(6) 0.24427(16) 0.60703(5) 0.0228(5) Uani 1 1 d . . . . .
F1 F 0.7637(3) 0.7990(13) 0.7041(2) 0.084(4) Uani 1 1 d . . . . .
F2 F 0.7320(4) 1.0099(13) 0.7036(3) 0.098(5) Uani 1 1 d . . . . .
F3 F 0.7912(5) 1.1747(12) 0.7292(2) 0.099(5) Uani 1 1 d . . . . .
F4 F 0.8847(5) 1.1312(10) 0.7542(2) 0.073(4) Uani 1 1 d . . . . .
F5 F 0.9190(3) 0.9196(7) 0.75485(19) 0.036(2) Uani 1 1 d . . . . .
F6 F 0.9181(4) 0.4840(9) 0.6249(2) 0.055(3) Uani 1 1 d . . . . .
F7 F 0.9848(3) 0.5364(8) 0.5816(2) 0.048(3) Uani 1 1 d . . . . .
F8 F 1.0653(3) 0.6601(8) 0.6011(2) 0.040(2) Uani 1 1 d . . . . .
F9 F 1.0815(3) 0.7282(8) 0.6658(2) 0.042(2) Uani 1 1 d . . . . .
F10 F 1.0157(3) 0.6744(7) 0.70920(19) 0.033(2) Uani 1 1 d . . . . .
F11 F 0.7121(3) 0.6410(11) 0.6777(3) 0.076(3) Uani 1 1 d . . . . .
F12 F 0.6561(3) 0.6423(11) 0.6201(3) 0.075(3) Uani 1 1 d . . . . .
F13 F 0.6856(3) 0.5307(8) 0.5666(2) 0.048(3) Uani 1 1 d . . . . .
F14 F 0.7714(3) 0.4127(11) 0.5729(3) 0.075(3) Uani 1 1 d . . . . .
F15 F 0.8289(3) 0.4071(11) 0.6305(3) 0.076(3) Uani 1 1 d . . . . .
F16 F 0.8174(3) 1.0603(9) 0.6438(2) 0.055(3) Uani 1 1 d . . . . .
F17 F 0.8649(4) 1.2221(9) 0.6749(2) 0.065(3) Uani 1 1 d . . . . .
F18 F 0.9581(4) 1.1972(8) 0.7056(2) 0.054(3) Uani 1 1 d . . . . .
F19 F 1.0040(3) 0.9950(8) 0.7009(2) 0.044(2) Uani 1 1 d . . . . .
F20 F 0.9581(3) 0.8251(7) 0.6687(2) 0.042(2) Uani 1 1 d . . . . .
F21 F 0.8406(3) 0.6183(9) 0.5962(2) 0.056(3) Uani 1 1 d . . . . .
F22 F 0.8782(4) 0.5646(8) 0.5397(2) 0.063(3) Uani 1 1 d . . . . .
F23 F 0.9495(4) 0.6967(8) 0.5160(2) 0.051(3) Uani 1 1 d . . . . .
F24 F 0.9768(3) 0.8901(8) 0.5477(2) 0.041(2) Uani 1 1 d . . . . .
F25 F 0.9403(3) 0.9476(7) 0.6034(2) 0.038(2) Uani 1 1 d . . . . .
F26 F 0.4200(4) 0.9424(8) 0.6229(2) 0.052(3) Uani 1 1 d . . . . .
F27 F 0.4861(3) 0.8932(7) 0.5799(2) 0.043(2) Uani 1 1 d . . . . .
F28 F 0.5644(3) 0.7570(9) 0.5977(2) 0.047(3) Uani 1 1 d . . . . .
F29 F 0.5776(3) 0.6795(9) 0.6614(2) 0.050(3) Uani 1 1 d . . . . .
F30 F 0.5114(3) 0.7307(8) 0.70535(19) 0.037(2) Uani 1 1 d . . . . .
F31 F 0.2603(3) 0.6182(7) 0.7032(2) 0.035(2) Uani 1 1 d . . . . .
F32 F 0.2274(3) 0.4057(9) 0.7022(2) 0.054(3) Uani 1 1 d . . . . .
F33 F 0.2882(4) 0.2330(8) 0.7248(2) 0.054(3) Uani 1 1 d . . . . .
F34 F 0.3843(3) 0.2829(7) 0.7472(2) 0.042(2) Uani 1 1 d . . . . .
F35 F 0.4181(3) 0.4968(7) 0.7476(2) 0.035(2) Uani 1 1 d . . . . .
F36 F 0.3286(3) 1.0012(7) 0.62701(19) 0.033(2) Uani 1 1 d . . . . .
F37 F 0.2730(3) 1.0073(9) 0.5692(2) 0.049(3) Uani 1 1 d . . . . .
F38 F 0.1843(3) 0.8978(8) 0.5627(2) 0.049(3) Uani 1 1 d . . . . .
F39 F 0.1536(4) 0.7868(10) 0.6154(3) 0.082(4) Uani 1 1 d . . . . .
F40 F 0.2099(3) 0.7798(11) 0.6734(3) 0.082(4) Uani 1 1 d . . . . .
F41 F 0.4370(3) 0.4596(7) 0.5995(2) 0.037(2) Uani 1 1 d . . . . .
F42 F 0.4805(3) 0.5188(9) 0.5466(2) 0.056(3) Uani 1 1 d . . . . .
F43 F 0.4580(4) 0.7178(9) 0.5150(3) 0.067(2) Uani 1 1 d . . . . .
F44 F 0.3881(4) 0.8526(9) 0.5379(2) 0.069(3) Uani 1 1 d . . . . .
F45 F 0.3435(4) 0.7980(8) 0.5917(2) 0.052(3) Uani 1 1 d . . . . .
F46 F 0.3139(4) 0.3581(9) 0.6382(2) 0.068(3) Uani 1 1 d . . . . .
F47 F 0.3598(5) 0.1814(9) 0.6664(3) 0.090(4) Uani 1 1 d . . . . .
F48 F 0.4554(4) 0.2039(9) 0.6960(3) 0.067(2) Uani 1 1 d . . . . .
F49 F 0.5007(3) 0.4095(9) 0.6955(3) 0.066(3) Uani 1 1 d . . . . .
F50 F 0.4555(3) 0.5802(7) 0.6651(2) 0.038(2) Uani 1 1 d . . . . .
N1 N 0.8696(4) 0.5194(10) 0.7393(3) 0.030(2) Uani 1 1 d . . . . .
N2 N 0.8599(5) 0.7346(10) 0.7304(3) 0.033(3) Uani 1 1 d . . . . .
N3 N 0.9279(4) 0.5565(11) 0.6914(3) 0.032(3) Uani 1 1 d . . . . .
N4 N 0.8065(5) 0.5374(13) 0.6850(3) 0.049(4) Uani 1 1 d . . . . .
N5 N 0.8615(4) 0.7201(10) 0.6632(3) 0.027(3) Uani 1 1 d . . . . .
N6 N 0.3674(4) 0.8975(10) 0.7362(3) 0.030(2) Uani 1 1 d . . . . .
N7 N 0.4258(4) 0.8575(9) 0.6874(3) 0.022(3) Uani 1 1 d . . . . .
N8 N 0.3578(4) 0.6740(10) 0.7262(3) 0.028(3) Uani 1 1 d . . . . .
N9 N 0.3044(4) 0.8748(9) 0.6815(3) 0.025(3) Uani 1 1 d . . . . .
N10 N 0.3604(4) 0.6924(10) 0.6588(3) 0.024(3) Uani 1 1 d . . . . .
O1 O 0.3766(5) 0.2146(11) 0.5109(3) 0.063(4) Uani 1 1 d . . . . .
O2 O 0.8967(4) 0.2295(10) 0.5320(3) 0.044(3) Uani 1 1 d . . . . .
S1 S 0.78869(15) 0.8257(5) 0.62333(11) 0.0578(15) Uani 1 1 d . . . . .
S2 S 0.28741(14) 0.5952(4) 0.61944(11) 0.0482(13) Uani 1 1 d . . . . .
V1 V 0.86432(9) 0.6308(2) 0.69455(6) 0.0307(7) Uani 1 1 d . . . . .
V2 V 0.36258(8) 0.78200(19) 0.69073(6) 0.0201(5) Uani 1 1 d . . . . .

loop_
_atom_site_aniso_label
_atom_site_aniso_U_11
_atom_site_aniso_U_22
_atom_site_aniso_U_33
_atom_site_aniso_U_23
_atom_site_aniso_U_13
_atom_site_aniso_U_12
B1 0.014(9) 0.058(14) 0.037(11) 0.004(10) 0.002(8) -0.004(9)
B2 0.033(10) 0.008(8) 0.032(10) 0.001(7) -0.003(8) -0.011(7)
C1 0.059(7) 0.059(7) 0.029(6) -0.003(5) 0.001(5) -0.020(6)
C2 0.042(6) 0.063(7) 0.029(6) 0.005(5) -0.004(5) -0.026(5)
C3 0.059(7) 0.059(7) 0.029(6) -0.003(5) 0.001(5) -0.020(6)
C4 0.042(6) 0.063(7) 0.029(6) 0.005(5) -0.004(5) -0.026(5)
C5 0.059(7) 0.059(7) 0.029(6) -0.003(5) 0.001(5) -0.020(6)
C6 0.042(6) 0.063(7) 0.029(6) 0.005(5) -0.004(5) -0.026(5)
C7 0.021(4) 0.075(8) 0.026(5) -0.006(5) 0.005(4) -0.018(5)
C8 0.036(7) 0.090(12) 0.019(6) 0.018(7) 0.006(6) 0.020(8)
C9 0.019(9) 0.100(17) 0.035(10) 0.023(11) 0.000(8) 0.020(10)
C10 0.041(6) 0.060(7) 0.021(5) 0.004(5) 0.005(5) 0.004(5)
C11 0.056(12) 0.069(14) 0.015(9) -0.006(9) 0.001(8) 0.002(11)
C12 0.036(7) 0.090(12) 0.019(6) 0.018(7) 0.006(6) 0.020(8)
C13 0.018(8) 0.040(10) 0.026(8) 0.006(7) -0.002(6) -0.006(7)
C14 0.027(6) 0.049(8) 0.014(6) -0.014(5) -0.002(5) -0.016(5)
C15 0.031(9) 0.049(11) 0.019(9) -0.011(8) -0.006(7) -0.002(8)
C16 0.041(6) 0.060(7) 0.021(5) 0.004(5) 0.005(5) 0.004(5)
C17 0.015(7) 0.033(9) 0.033(9) 0.005(7) 0.003(7) -0.001(7)
C18 0.027(6) 0.049(8) 0.014(6) -0.014(5) -0.002(5) -0.016(5)
C19 0.021(4) 0.075(8) 0.026(5) -0.006(5) 0.005(4) -0.018(5)
C20 0.021(4) 0.075(8) 0.026(5) -0.006(5) 0.005(4) -0.018(5)
C21 0.010(5) 0.070(9) 0.048(8) -0.015(7) 0.001(5) 0.001(6)
C22 0.041(6) 0.060(7) 0.021(5) 0.004(5) 0.005(5) 0.004(5)
C23 0.010(5) 0.070(9) 0.048(8) -0.015(7) 0.001(5) 0.001(6)
C24 0.019(8) 0.030(9) 0.038(9) -0.009(7) -0.003(7) 0.003(7)
C25 0.011(5) 0.056(8) 0.025(6) 0.012(5) 0.004(4) 0.000(5)
C26 0.036(5) 0.016(4) 0.036(5) 0.004(4) 0.005(4) 0.009(3)
C27 0.047(7) 0.038(7) 0.024(6) 0.000(5) 0.009(6) 0.031(6)
C28 0.070(12) 0.035(10) 0.013(8) -0.014(7) -0.005(8) 0.000(9)
C29 0.047(7) 0.038(7) 0.024(6) 0.000(5) 0.009(6) 0.031(6)
C30 0.036(5) 0.016(4) 0.036(5) 0.004(4) 0.005(4) 0.009(3)
C31 0.011(5) 0.056(8) 0.025(6) 0.012(5) 0.004(4) 0.000(5)
C32 0.048(11) 0.063(13) 0.023(9) 0.013(9) -0.012(8) -0.032(10)
C33 0.044(10) 0.039(11) 0.038(10) 0.000(8) 0.002(8) -0.011(9)
C34 0.063(8) 0.033(7) 0.037(7) 0.013(6) 0.021(6) 0.008(7)
C35 0.017(7) 0.028(9) 0.042(10) -0.010(8) 0.007(7) -0.017(7)
C36 0.018(8) 0.039(10) 0.034(9) 0.000(8) -0.001(7) -0.007(7)
C37 0.024(8) 0.067(13) 0.035(10) -0.004(9) 0.007(8) 0.003(9)
C38 0.028(9) 0.075(14) 0.021(9) -0.004(9) -0.004(7) -0.011(9)
C39 0.043(8) 0.063(9) 0.035(8) -0.004(7) 0.000(6) 0.008(7)
C40 0.072(14) 0.108(19) 0.023(10) -0.014(11) -0.005(10) 0.032(13)
C41 0.043(8) 0.063(9) 0.035(8) -0.004(7) 0.000(6) 0.008(7)
C42 0.057(12) 0.061(13) 0.039(11) 0.006(9) -0.002(9) -0.020(10)
C63 0.038(5) 0.023(5) 0.037(6) -0.006(4) -0.002(4) 0.010(4)
C64 0.039(5) 0.027(5) 0.028(5) -0.003(4) -0.003(4) 0.002(4)
C65 0.038(5) 0.023(5) 0.037(6) -0.006(4) -0.002(4) 0.010(4)
C66 0.039(5) 0.027(5) 0.028(5) -0.003(4) -0.003(4) 0.002(4)
C67 0.038(5) 0.023(5) 0.037(6) -0.006(4) -0.002(4) 0.010(4)
C68 0.039(5) 0.027(5) 0.028(5) -0.003(4) -0.003(4) 0.002(4)
C69 0.021(4) 0.014(4) 0.027(5) 0.005(4) 0.000(4) -0.002(4)
C70 0.048(10) 0.021(9) 0.042(10) 0.008(8) -0.005(8) -0.008(8)
C71 0.043(10) 0.025(9) 0.030(9) 0.007(7) 0.009(8) -0.009(8)
C72 0.038(5) 0.022(5) 0.033(5) -0.007(4) 0.002(4) -0.008(4)
C73 0.024(8) 0.053(11) 0.033(9) 0.005(8) 0.003(7) 0.000(8)
C74 0.020(7) 0.009(7) 0.028(8) 0.005(6) -0.006(6) -0.007(6)
C75 0.021(4) 0.014(4) 0.027(5) 0.005(4) 0.000(4) -0.002(4)
C76 0.028(6) 0.016(6) 0.022(6) -0.002(4) 0.000(5) 0.002(5)
C77 0.034(6) 0.031(7) 0.032(6) -0.011(5) 0.018(5) -0.014(5)
C78 0.038(5) 0.022(5) 0.033(5) -0.007(4) 0.002(4) -0.008(4)
C79 0.034(6) 0.031(7) 0.032(6) -0.011(5) 0.018(5) -0.014(5)
C80 0.028(6) 0.016(6) 0.022(6) -0.002(4) 0.000(5) 0.002(5)
C81 0.021(4) 0.014(4) 0.027(5) 0.005(4) 0.000(4) -0.002(4)
C82 0.031(9) 0.036(9) 0.013(8) 0.007(7) -0.005(7) 0.014(8)
C83 0.039(9) 0.027(9) 0.019(8) 0.000(7) 0.004(7) -0.001(7)
C84 0.038(5) 0.022(5) 0.033(5) -0.007(4) 0.002(4) -0.008(4)
C85 0.019(9) 0.037(10) 0.082(14) -0.002(10) 0.001(9) 0.005(8)
C86 0.025(9) 0.068(13) 0.053(12) 0.036(10) 0.003(9) -0.002(9)
C87 0.075(9) 0.020(6) 0.031(7) -0.009(5) 0.008(6) -0.011(6)
C88 0.036(5) 0.016(4) 0.036(5) 0.004(4) 0.005(4) 0.009(3)
C89 0.024(8) 0.047(11) 0.020(8) 0.014(8) -0.004(7) -0.004(8)
C90 0.035(9) 0.051(12) 0.034(10) 0.011(9) 0.008(8) -0.007(9)
C91 0.055(11) 0.037(10) 0.020(9) 0.013(8) -0.016(8) 0.007(9)
C92 0.036(5) 0.016(4) 0.036(5) 0.004(4) 0.005(4) 0.009(3)
C93 0.039(9) 0.026(9) 0.010(7) -0.007(6) 0.003(7) -0.017(7)
C94 0.039(10) 0.060(12) 0.021(9) -0.013(8) 0.015(8) -0.028(9)
C95 0.075(9) 0.020(6) 0.031(7) -0.009(5) 0.008(6) -0.011(6)
C96 0.063(8) 0.033(7) 0.037(7) 0.013(6) 0.021(6) 0.008(7)
C97 0.027(9) 0.036(11) 0.061(12) 0.013(9) 0.007(9) 0.002(8)
C98 0.018(8) 0.027(9) 0.041(9) 0.008(7) 0.009(7) 0.003(7)
C99 0.024(8) 0.048(11) 0.032(9) -0.020(8) -0.003(7) -0.004(8)
C100 0.029(7) 0.060(9) 0.039(7) -0.020(6) -0.001(6) -0.006(6)
C101 0.049(11) 0.060(13) 0.023(9) -0.003(9) -0.002(8) 0.020(10)
C102 0.042(11) 0.063(14) 0.065(13) -0.015(11) -0.018(10) 0.020(10)
C103 0.029(7) 0.060(9) 0.039(7) -0.020(6) -0.001(6) -0.006(6)
C124 0.058(13) 0.12(2) 0.052(13) -0.013(13) 0.007(11) -0.010(14)
C125 0.061(12) 0.039(11) 0.063(13) 0.022(10) 0.007(10) 0.015(10)
C126 0.034(10) 0.095(17) 0.068(14) 0.024(12) 0.017(10) 0.001(11)
C127 0.046(11) 0.068(14) 0.039(11) 0.012(10) -0.003(9) -0.006(10)
C128 0.085(15) 0.045(12) 0.057(13) 0.018(10) -0.001(11) -0.040(11)
C129 0.028(10) 0.063(15) 0.15(2) 0.048(15) 0.005(12) 0.012(10)
C130 0.057(12) 0.028(10) 0.082(15) 0.028(10) 0.013(11) -0.007(9)
C131 0.066(15) 0.14(2) 0.080(17) 0.072(17) 0.000(13) -0.033(15)
C132 0.035(9) 0.059(12) 0.026(9) -0.008(8) 0.016(8) 0.003(9)
Co1 0.0187(10) 0.0351(13) 0.0269(11) 0.0002(10) 0.0000(9) -0.0056(9)
Co2 0.0158(10) 0.0249(11) 0.0279(11) -0.0006(9) 0.0022(8) -0.0025(9)
F1 0.029(6) 0.181(14) 0.042(6) 0.019(8) 0.000(5) -0.032(7)
F2 0.060(7) 0.195(15) 0.043(6) 0.026(8) 0.023(6) 0.075(9)
F3 0.149(12) 0.120(11) 0.032(6) 0.026(7) 0.031(7) 0.084(10)
F4 0.130(11) 0.066(8) 0.024(6) -0.002(5) 0.017(6) 0.028(8)
F5 0.038(5) 0.046(6) 0.023(5) -0.004(4) 0.002(4) -0.002(4)
F6 0.060(6) 0.070(7) 0.031(5) -0.005(5) -0.014(5) -0.035(6)
F7 0.055(6) 0.063(7) 0.026(5) -0.008(5) 0.001(4) -0.008(5)
F8 0.035(5) 0.047(6) 0.039(5) 0.001(4) 0.010(4) 0.003(4)
F9 0.026(5) 0.063(7) 0.036(5) 0.006(5) -0.001(4) -0.006(5)
F10 0.030(5) 0.040(5) 0.028(5) 0.003(4) 0.002(4) -0.010(4)
F11 0.037(4) 0.132(8) 0.059(5) -0.051(5) 0.000(4) -0.003(5)
F12 0.035(4) 0.116(7) 0.071(5) -0.052(5) -0.009(4) 0.014(4)
F13 0.033(5) 0.073(7) 0.034(5) -0.003(5) -0.019(4) -0.013(5)
F14 0.035(4) 0.116(7) 0.071(5) -0.052(5) -0.009(4) 0.014(4)
F15 0.037(4) 0.132(8) 0.059(5) -0.051(5) 0.000(4) -0.003(5)
F16 0.040(6) 0.084(8) 0.042(6) 0.007(5) 0.004(5) 0.025(5)
F17 0.094(8) 0.056(7) 0.043(6) -0.006(5) 0.002(6) 0.048(6)
F18 0.088(8) 0.034(6) 0.042(6) 0.002(5) 0.023(5) 0.004(5)
F19 0.028(5) 0.048(6) 0.053(6) -0.004(5) -0.019(4) -0.013(4)
F20 0.025(5) 0.036(6) 0.065(6) 0.004(5) -0.005(4) 0.004(4)
F21 0.060(6) 0.068(7) 0.039(6) 0.012(5) -0.004(5) -0.047(6)
F22 0.107(9) 0.035(6) 0.044(6) -0.007(5) 0.003(6) -0.047(6)
F23 0.065(6) 0.062(7) 0.029(5) -0.011(5) 0.015(5) -0.011(5)
F24 0.037(5) 0.056(6) 0.032(5) -0.003(4) 0.017(4) -0.002(5)
F25 0.040(5) 0.038(5) 0.040(5) -0.014(4) 0.026(4) -0.017(4)
F26 0.063(7) 0.043(6) 0.048(6) 0.024(5) -0.003(5) 0.027(5)
F27 0.057(6) 0.039(6) 0.033(5) 0.011(4) -0.001(5) -0.012(5)
F28 0.038(5) 0.075(7) 0.030(5) -0.002(5) 0.015(4) -0.014(5)
F29 0.031(5) 0.081(8) 0.039(6) 0.005(5) 0.005(4) 0.029(5)
F30 0.036(5) 0.053(6) 0.021(5) 0.008(4) 0.001(4) 0.004(4)
F31 0.023(4) 0.039(5) 0.040(5) -0.001(4) -0.007(4) -0.001(4)
F32 0.027(5) 0.085(8) 0.050(6) -0.024(6) -0.001(4) -0.022(5)
F33 0.075(7) 0.040(6) 0.048(6) -0.006(5) 0.020(5) -0.033(5)
F34 0.071(6) 0.021(5) 0.032(5) 0.008(4) 0.000(5) 0.024(5)
F35 0.034(5) 0.031(5) 0.039(5) 0.008(4) -0.008(4) 0.005(4)
F36 0.033(5) 0.027(5) 0.035(5) 0.010(4) -0.012(4) -0.019(4)
F37 0.043(6) 0.076(7) 0.026(5) 0.022(5) -0.007(4) -0.004(5)
F38 0.038(5) 0.061(7) 0.044(6) 0.002(5) -0.025(5) 0.012(5)
F39 0.042(6) 0.086(9) 0.110(10) 0.063(8) -0.038(6) -0.032(6)
F40 0.018(5) 0.147(12) 0.080(8) 0.078(8) 0.001(5) -0.005(6)
F41 0.043(5) 0.028(5) 0.042(5) 0.016(4) 0.018(4) 0.015(4)
F42 0.049(6) 0.080(8) 0.043(6) 0.025(5) 0.031(5) 0.023(6)
F43 0.090(6) 0.055(5) 0.061(5) 0.023(4) 0.034(4) 0.013(4)
F44 0.108(9) 0.058(7) 0.038(6) 0.019(5) -0.016(6) 0.009(7)
F45 0.069(7) 0.052(6) 0.032(5) 0.010(5) -0.005(5) 0.024(5)
F46 0.083(8) 0.077(8) 0.044(6) 0.004(6) 0.014(6) -0.060(7)
F47 0.174(13) 0.035(7) 0.065(8) 0.000(6) 0.036(8) -0.044(8)
F48 0.090(6) 0.055(5) 0.061(5) 0.023(4) 0.034(4) 0.013(4)
F49 0.040(6) 0.055(7) 0.106(9) 0.039(6) 0.019(6) 0.014(5)
F50 0.024(5) 0.019(5) 0.069(6) 0.014(4) -0.009(4) -0.006(4)
N1 0.032(5) 0.028(5) 0.029(5) 0.015(4) -0.004(4) -0.009(5)
N2 0.047(8) 0.019(7) 0.035(8) 0.012(6) 0.007(6) -0.005(6)
N3 0.026(7) 0.041(8) 0.029(7) 0.003(6) 0.004(6) -0.012(6)
N4 0.028(7) 0.087(12) 0.035(8) -0.005(8) 0.011(7) -0.030(8)
N5 0.020(6) 0.038(8) 0.022(7) 0.010(6) -0.006(5) -0.013(6)
N6 0.032(5) 0.028(5) 0.029(5) 0.015(4) -0.004(4) -0.009(5)
N7 0.026(7) 0.013(6) 0.027(7) 0.000(5) -0.002(5) 0.003(5)
N8 0.031(7) 0.036(8) 0.015(6) -0.004(6) -0.008(5) 0.001(6)
N9 0.033(7) 0.014(6) 0.027(7) -0.002(5) -0.001(6) 0.010(5)
N10 0.014(6) 0.034(8) 0.022(7) 0.003(6) -0.008(5) 0.001(5)
O1 0.065(9) 0.048(8) 0.080(10) 0.002(7) 0.018(7) -0.003(7)
O2 0.038(6) 0.059(8) 0.035(7) -0.003(6) 0.007(5) -0.003(6)
S1 0.022(2) 0.119(5) 0.032(3) 0.018(3) 0.0006(19) -0.007(3)
S2 0.020(2) 0.081(4) 0.044(3) -0.028(3) 0.0047(19) -0.005(2)
V1 0.0232(14) 0.0508(18) 0.0174(13) 0.0053(13) -0.0020(11) -0.0169(13)
V2 0.0217(13) 0.0155(13) 0.0224(13) 0.0016(11) -0.0028(10) 0.0018(10)

loop_
_atom_type_symbol
_atom_type_description
_atom_type_scat_dispersion_real
_atom_type_scat_dispersion_imag
_atom_type_scat_source
C C 0.0033 0.0016 'International Tables Vol C Tables 4.2.6.8 and 6.1.1.4'
B B 0.0013 0.0007 'International Tables Vol C Tables 4.2.6.8 and 6.1.1.4'
N N 0.0061 0.0033 'International Tables Vol C Tables 4.2.6.8 and 6.1.1.4'
F F 0.0171 0.0103 'International Tables Vol C Tables 4.2.6.8 and 6.1.1.4'
V V 0.3005 0.5294 'International Tables Vol C Tables 4.2.6.8 and 6.1.1.4'
Co Co 0.3494 0.9721 'International Tables Vol C Tables 4.2.6.8 and 6.1.1.4'
O O 0.0106 0.0060 'International Tables Vol C Tables 4.2.6.8 and 6.1.1.4'
S S 0.1246 0.1234 'International Tables Vol C Tables 4.2.6.8 and 6.1.1.4'
H H 0.0000 0.0000 'International Tables Vol C Tables 4.2.6.8 and 6.1.1.4'

loop_
_geom_angle_atom_site_label_1
_geom_angle_atom_site_label_2
_geom_angle_atom_site_label_3
_geom_angle
_geom_angle_site_symmetry_1
_geom_angle_site_symmetry_3
_geom_angle_publ_flag
N5 B1 C25 109.6(13) . . ?
N5 B1 C31 112.0(14) . . ?
C25 B1 C31 111.1(12) . . ?
N5 B1 S1 102.2(10) . . ?
C25 B1 S1 116.4(12) . . ?
C31 B1 S1 105.2(10) . . ?
N10 B2 C87 114.5(12) . . ?
N10 B2 C93 106.0(11) . . ?
C87 B2 C93 110.7(13) . . ?
N10 B2 S2 100.6(10) . . ?
C87 B2 S2 110.6(11) . . ?
C93 B2 S2 114.0(10) . . ?
N1 C1 C2 107.7(14) . . ?
N1 C1 H1A 110.2 . . ?
C2 C1 H1A 110.2 . . ?
N1 C1 H1B 110.2 . . ?
C2 C1 H1B 110.2 . . ?
H1A C1 H1B 108.5 . . ?
N2 C2 C1 110.3(14) . . ?
N2 C2 H2A 109.6 . . ?
C1 C2 H2A 109.6 . . ?
N2 C2 H2B 109.6 . . ?
C1 C2 H2B 109.6 . . ?
H2A C2 H2B 108.1 . . ?
N1 C3 C4 104.7(14) . . ?
N1 C3 H3A 110.8 . . ?
C4 C3 H3A 110.8 . . ?
N1 C3 H3B 110.8 . . ?
C4 C3 H3B 110.8 . . ?
H3A C3 H3B 108.9 . . ?
N3 C4 C3 110.5(14) . . ?
N3 C4 H4A 109.5 . . ?
C3 C4 H4A 109.5 . . ?
N3 C4 H4B 109.5 . . ?
C3 C4 H4B 109.5 . . ?
H4A C4 H4B 108.1 . . ?
N1 C5 C6 109.8(13) . . ?
N1 C5 H5A 109.7 . . ?
C6 C5 H5A 109.7 . . ?
N1 C5 H5B 109.7 . . ?
C6 C5 H5B 109.7 . . ?
H5A C5 H5B 108.2 . . ?
N4 C6 C5 107.9(13) . . ?
N4 C6 H6A 110.1 . . ?
C5 C6 H6A 110.1 . . ?
N4 C6 H6B 110.1 . . ?
C5 C6 H6B 110.1 . . ?
H6A C6 H6B 108.4 . . ?
C12 C7 N2 122.4(15) . . ?
C12 C7 C8 114.4(18) . . ?
N2 C7 C8 123.0(16) . . ?
F1 C8 C9 119.5(16) . . ?
F1 C8 C7 118.5(18) . . ?
C9 C8 C7 122(2) . . ?
C8 C9 C10 122.2(17) . . ?
C8 C9 F2 118(2) . . ?
C10 C9 F2 119.1(19) . . ?
C11 C10 C9 119.8(19) . . ?
C11 C10 F3 120.3(19) . . ?
C9 C10 F3 119.9(17) . . ?
C10 C11 F4 119.9(18) . . ?
C10 C11 C12 119.5(19) . . ?
F4 C11 C12 120.6(16) . . ?
F5 C12 C7 123.4(17) . . ?
F5 C12 C11 114.6(18) . . ?
C7 C12 C11 122.0(16) . . ?
C18 C13 N3 124.1(13) . . ?
C18 C13 C14 114.7(13) . . ?
N3 C13 C14 120.9(13) . . ?
F6 C14 C15 117.9(12) . . ?
F6 C14 C13 120.1(12) . . ?
C15 C14 C13 121.9(13) . . ?
F7 C15 C14 121.7(13) . . ?
F7 C15 C16 119.1(13) . . ?
C14 C15 C16 119.1(13) . . ?
F8 C16 C17 121.6(15) . . ?
F8 C16 C15 118.0(13) . . ?
C17 C16 C15 120.3(14) . . ?
F9 C17 C16 120.0(13) . . ?
F9 C17 C18 122.2(13) . . ?
C16 C17 C18 117.6(14) . . ?
C13 C18 F10 119.1(12) . . ?
C13 C18 C17 125.6(13) . . ?
F10 C18 C17 114.8(12) . . ?
C20 C19 C24 115.7(14) . . ?
C20 C19 N4 123.0(15) . . ?
C24 C19 N4 120.9(15) . . ?
C19 C20 F11 120.5(14) . . ?
C19 C20 C21 122.2(15) . . ?
F11 C20 C21 117.1(14) . . ?
C20 C21 F12 119.7(14) . . ?
C20 C21 C22 119.4(15) . . ?
F12 C21 C22 120.8(14) . . ?
C23 C22 F13 121.3(15) . . ?
C23 C22 C21 120.7(16) . . ?
F13 C22 C21 117.9(14) . . ?
C22 C23 F14 121.7(15) . . ?
C22 C23 C24 118.9(15) . . ?
F14 C23 C24 119.3(13) . . ?
F15 C24 C19 120.7(13) . . ?
F15 C24 C23 117.2(13) . . ?
C19 C24 C23 122.0(14) . . ?
C26 C25 C30 112.1(15) . . ?
C26 C25 B1 127.8(13) . . ?
C30 C25 B1 120.1(14) . . ?
C25 C26 C27 123.0(14) . . ?
C25 C26 F16 124.4(14) . . ?
C27 C26 F16 112.6(13) . . ?
F17 C27 C28 117.5(15) . . ?
F17 C27 C26 119.7(14) . . ?
C28 C27 C26 122.8(14) . . ?
F18 C28 C27 123.1(15) . . ?
F18 C28 C29 120.8(15) . . ?
C27 C28 C29 115.5(15) . . ?
C30 C29 F19 121.6(13) . . ?
C30 C29 C28 119.1(15) . . ?
F19 C29 C28 118.0(16) . . ?
C29 C30 F20 116.2(13) . . ?
C29 C30 C25 126.5(14) . . ?
F20 C30 C25 117.0(13) . . ?
C36 C31 C32 112.6(14) . . ?
C36 C31 B1 126.3(15) . . ?
C32 C31 B1 121.0(13) . . ?
F21 C32 C33 116.4(15) . . ?
F21 C32 C31 119.1(15) . . ?
C33 C32 C31 124.5(15) . . ?
F22 C33 C32 121.9(14) . . ?
F22 C33 C34 119.3(15) . . ?
C32 C33 C34 118.7(16) . . ?
F23 C34 C35 118.5(14) . . ?
F23 C34 C33 120.3(15) . . ?
C35 C34 C33 121.2(15) . . ?
F24 C35 C34 120.9(13) . . ?
F24 C35 C36 123.5(13) . . ?
C34 C35 C36 115.5(13) . . ?
C31 C36 C35 127.4(15) . . ?
C31 C36 F25 121.6(13) . . ?
C35 C36 F25 110.8(12) . . ?
C38 C37 C42 116.9(15) . . ?
C38 C37 S1 125.3(13) . . ?
C42 C37 S1 117.8(13) . . ?
C39 C38 C37 123.9(16) . . ?
C39 C38 H38 118.1 . . ?
C37 C38 H38 118.1 . . ?
C38 C39 C40 118.3(18) . . ?
C38 C39 H39 120.9 . . ?
C40 C39 H39 120.9 . . ?
C41 C40 C39 120.6(17) . . ?
C41 C40 H40 119.7 . . ?
C39 C40 H40 119.7 . . ?
C42 C41 C40 121.1(17) . . ?
C42 C41 H41 119.4 . . ?
C40 C41 H41 119.4 . . ?
C41 C42 C37 119.3(17) . . ?
C41 C42 H42 120.4 . . ?
C37 C42 H42 120.4 . . ?
C44 C43 C47 106.8(11) . . ?
C44 C43 C48 119.4(13) . . ?
C47 C43 C48 133.5(14) . . ?
C44 C43 Co1 71.8(9) . . ?
C47 C43 Co1 66.8(9) . . ?
C48 C43 Co1 130.6(14) . . ?
C43 C44 C45 108.5(11) . . ?
C43 C44 C49 126.9(14) . . ?
C45 C44 C49 124.5(13) . . ?
C43 C44 Co1 68.8(9) . . ?
C45 C44 Co1 69.0(9) . . ?
C49 C44 Co1 127.9(14) . . ?
C44 C45 C46 109.0(11) . . ?
C44 C45 C50 126.0(14) . . ?
C46 C45 C50 124.9(14) . . ?
C44 C45 Co1 71.6(9) . . ?
C46 C45 Co1 69.3(9) . . ?
C50 C45 Co1 128.5(14) . . ?
C45 C46 C47 106.0(11) . . ?
C45 C46 C51 130.1(14) . . ?
C47 C46 C51 123.9(13) . . ?
C45 C46 Co1 70.8(9) . . ?
C47 C46 Co1 67.1(9) . . ?
C51 C46 Co1 125.8(14) . . ?
C43 C47 C46 109.6(11) . . ?
C43 C47 C52 122.3(14) . . ?
C46 C47 C52 127.6(14) . . ?
C43 C47 Co1 72.6(9) . . ?
C46 C47 Co1 71.7(9) . . ?
C52 C47 Co1 128.8(14) . . ?
C43 C48 H48A 109.5 . . ?
C43 C48 H48B 109.5 . . ?
H48A C48 H48B 109.5 . . ?
C43 C48 H48C 109.5 . . ?
H48A C48 H48C 109.5 . . ?
H48B C48 H48C 109.5 . . ?
C44 C49 H49A 109.5 . . ?
C44 C49 H49B 109.5 . . ?
H49A C49 H49B 109.5 . . ?
C44 C49 H49C 109.5 . . ?
H49A C49 H49C 109.5 . . ?
H49B C49 H49C 109.5 . . ?
C45 C50 H50A 109.5 . . ?
C45 C50 H50B 109.5 . . ?
H50A C50 H50B 109.5 . . ?
C45 C50 H50C 109.5 . . ?
H50A C50 H50C 109.5 . . ?
H50B C50 H50C 109.5 . . ?
C46 C51 H51A 109.5 . . ?
C46 C51 H51B 109.5 . . ?
H51A C51 H51B 109.5 . . ?
C46 C51 H51C 109.5 . . ?
H51A C51 H51C 109.5 . . ?
H51B C51 H51C 109.5 . . ?
C47 C52 H52A 109.5 . . ?
C47 C52 H52B 109.5 . . ?
H52A C52 H52B 109.5 . . ?
C47 C52 H52C 109.5 . . ?
H52A C52 H52C 109.5 . . ?
H52B C52 H52C 109.5 . . ?
C57 C53 C54 107.2(14) . . ?
C57 C53 C58 121.5(16) . . ?
C54 C53 C58 131.3(17) . . ?
C57 C53 Co1 69.4(9) . . ?
C54 C53 Co1 70.3(9) . . ?
C58 C53 Co1 126.7(14) . . ?
C55 C54 C53 109.9(15) . . ?
C55 C54 C59 129.6(18) . . ?
C53 C54 C59 120.4(16) . . ?
C55 C54 Co1 71.1(11) . . ?
C53 C54 Co1 68.3(10) . . ?
C59 C54 Co1 126.0(14) . . ?
C54 C55 C56 109.3(16) . . ?
C54 C55 C60 130.3(17) . . ?
C56 C55 C60 120.2(17) . . ?
C54 C55 Co1 71.6(11) . . ?
C56 C55 Co1 69.7(10) . . ?
C60 C55 Co1 128.2(14) . . ?
C55 C56 C57 109.7(15) . . ?
C55 C56 C61 126.3(17) . . ?
C57 C56 C61 123.9(16) . . ?
C55 C56 Co1 70.7(10) . . ?
C57 C56 Co1 68.8(9) . . ?
C61 C56 Co1 128.0(14) . . ?
C53 C57 C56 103.7(14) . . ?
C53 C57 C62 127.8(17) . . ?
C56 C57 C62 128.1(17) . . ?
C53 C57 Co1 69.3(9) . . ?
C56 C57 Co1 69.4(9) . . ?
C62 C57 Co1 130.6(15) . . ?
C53 C58 H58A 109.5 . . ?
C53 C58 H58B 109.5 . . ?
H58A C58 H58B 109.5 . . ?
C53 C58 H58C 109.5 . . ?
H58A C58 H58C 109.5 . . ?
H58B C58 H58C 109.5 . . ?
C54 C59 H59A 109.5 . . ?
C54 C59 H59B 109.5 . . ?
H59A C59 H59B 109.5 . . ?
C54 C59 H59C 109.5 . . ?
H59A C59 H59C 109.5 . . ?
H59B C59 H59C 109.5 . . ?
C55 C60 H60A 109.5 . . ?
C55 C60 H60B 109.5 . . ?
H60A C60 H60B 109.5 . . ?
C55 C60 H60C 109.5 . . ?
H60A C60 H60C 109.5 . . ?
H60B C60 H60C 109.5 . . ?
C56 C61 H61A 109.5 . . ?
C56 C61 H61B 109.5 . . ?
H61A C61 H61B 109.5 . . ?
C56 C61 H61C 109.5 . . ?
H61A C61 H61C 109.5 . . ?
H61B C61 H61C 109.5 . . ?
C57 C62 H62A 109.5 . . ?
C57 C62 H62B 109.5 . . ?
H62A C62 H62B 109.5 . . ?
C57 C62 H62C 109.5 . . ?
H62A C62 H62C 109.5 . . ?
H62B C62 H62C 109.5 . . ?
N6 C63 C64 110.1(12) . . ?
N6 C63 H63A 109.6 . . ?
C64 C63 H63A 109.6 . . ?
N6 C63 H63B 109.6 . . ?
C64 C63 H63B 109.6 . . ?
H63A C63 H63B 108.2 . . ?
N7 C64 C63 108.3(12) . . ?
N7 C64 H64A 110.0 . . ?
C63 C64 H64A 110.0 . . ?
N7 C64 H64B 110.0 . . ?
C63 C64 H64B 110.0 . . ?
H64A C64 H64B 108.4 . . ?
N6 C65 C66 110.6(12) . . ?
N6 C65 H65A 109.5 . . ?
C66 C65 H65A 109.5 . . ?
N6 C65 H65B 109.5 . . ?
C66 C65 H65B 109.5 . . ?
H65A C65 H65B 108.1 . . ?
N8 C66 C65 109.5(12) . . ?
N8 C66 H66A 109.8 . . ?
C65 C66 H66A 109.8 . . ?
N8 C66 H66B 109.8 . . ?
C65 C66 H66B 109.8 . . ?
H66A C66 H66B 108.2 . . ?
N6 C67 C68 109.1(12) . . ?
N6 C67 H67A 109.9 . . ?
C68 C67 H67A 109.9 . . ?
N6 C67 H67B 109.9 . . ?
C68 C67 H67B 109.9 . . ?
H67A C67 H67B 108.3 . . ?
N9 C68 C67 109.6(12) . . ?
N9 C68 H68A 109.8 . . ?
C67 C68 H68A 109.8 . . ?
N9 C68 H68B 109.8 . . ?
C67 C68 H68B 109.8 . . ?
H68A C68 H68B 108.2 . . ?
C74 C69 C70 115.7(13) . . ?
C74 C69 N7 122.5(12) . . ?
C70 C69 N7 121.9(13) . . ?
F26 C70 C71 117.9(14) . . ?
F26 C70 C69 119.5(14) . . ?
C71 C70 C69 122.6(15) . . ?
C72 C71 C70 122.0(14) . . ?
C72 C71 F27 119.4(13) . . ?
C70 C71 F27 118.6(14) . . ?
F28 C72 C71 121.2(14) . . ?
F28 C72 C73 123.1(14) . . ?
C71 C72 C73 115.6(14) . . ?
C72 C73 F29 117.2(13) . . ?
C72 C73 C74 123.6(14) . . ?
F29 C73 C74 118.9(13) . . ?
F30 C74 C69 120.8(12) . . ?
F30 C74 C73 119.0(12) . . ?
C69 C74 C73 120.2(13) . . ?
C76 C75 N8 125.5(12) . . ?
C76 C75 C80 114.5(12) . . ?
N8 C75 C80 120.0(12) . . ?
F31 C76 C75 118.1(12) . . ?
F31 C76 C77 117.7(13) . . ?
C75 C76 C77 124.1(14) . . ?
F32 C77 C78 121.7(14) . . ?
F32 C77 C76 119.7(14) . . ?
C78 C77 C76 118.5(14) . . ?
C77 C78 F33 120.1(13) . . ?
C77 C78 C79 120.8(14) . . ?
F33 C78 C79 119.1(14) . . ?
C80 C79 F34 119.5(13) . . ?
C80 C79 C78 120.2(15) . . ?
F34 C79 C78 120.2(13) . . ?
C79 C80 F35 121.5(13) . . ?
C79 C80 C75 121.9(13) . . ?
F35 C80 C75 116.6(11) . . ?
C82 C81 C86 115.7(13) . . ?
C82 C81 N9 123.2(12) . . ?
C86 C81 N9 121.0(13) . . ?
F36 C82 C81 118.9(12) . . ?
F36 C82 C83 117.1(12) . . ?
C81 C82 C83 123.9(14) . . ?
F37 C83 C82 120.5(13) . . ?
F37 C83 C84 119.9(13) . . ?
C82 C83 C84 119.6(14) . . ?
C85 C84 F38 122.3(14) . . ?
C85 C84 C83 118.5(15) . . ?
F38 C84 C83 119.0(13) . . ?
C84 C85 F39 119.4(16) . . ?
C84 C85 C86 122.3(15) . . ?
F39 C85 C86 118.2(16) . . ?
F40 C86 C81 120.7(15) . . ?
F40 C86 C85 119.7(15) . . ?
C81 C86 C85 119.6(14) . . ?
C92 C87 C88 111.5(14) . . ?
C92 C87 B2 120.4(14) . . ?
C88 C87 B2 127.9(14) . . ?
F41 C88 C89 115.3(13) . . ?
F41 C88 C87 121.0(13) . . ?
C89 C88 C87 123.7(14) . . ?
C90 C89 F42 119.5(13) . . ?
C90 C89 C88 122.0(15) . . ?
F42 C89 C88 118.5(13) . . ?
C89 C90 F43 123.3(15) . . ?
C89 C90 C91 118.7(14) . . ?
F43 C90 C91 117.9(15) . . ?
F44 C91 C92 121.6(15) . . ?
F44 C91 C90 120.2(15) . . ?
C92 C91 C90 118.2(14) . . ?
F45 C92 C91 115.3(13) . . ?
F45 C92 C87 119.0(13) . . ?
C91 C92 C87 125.7(14) . . ?
C98 C93 C94 111.7(14) . . ?
C98 C93 B2 118.5(12) . . ?
C94 C93 B2 129.6(13) . . ?
F46 C94 C95 116.6(15) . . ?
F46 C94 C93 119.1(16) . . ?
C95 C94 C93 124.3(15) . . ?
F47 C95 C96 123.3(17) . . ?
F47 C95 C94 119.3(17) . . ?
C96 C95 C94 117.1(15) . . ?
C97 C96 C95 123.5(16) . . ?
C97 C96 F48 117.9(17) . . ?
C95 C96 F48 118.2(16) . . ?
C96 C97 F49 123.7(16) . . ?
C96 C97 C98 118.1(15) . . ?
F49 C97 C98 118.0(14) . . ?
F50 C98 C97 115.5(12) . . ?
F50 C98 C93 118.9(12) . . ?
C97 C98 C93 125.0(14) . . ?
C103 C99 C100 116.2(14) . . ?
C103 C99 S2 120.4(12) . . ?
C100 C99 S2 123.4(13) . . ?
C99 C100 C132 120.2(16) . . ?
C99 C100 H100 119.9 . . ?
C132 C100 H100 119.9 . . ?
C102 C101 C132 119.7(16) . . ?
C102 C101 H101 120.2 . . ?
C132 C101 H101 120.2 . . ?
C101 C102 C103 118.4(17) . . ?
C101 C102 H102 120.8 . . ?
C103 C102 H102 120.8 . . ?
C99 C103 C102 124.9(16) . . ?
C99 C103 H103 117.6 . . ?
C102 C103 H103 117.6 . . ?
C108 C104 C105 108.0(9) . . ?
C108 C104 C109 121.9(11) . . ?
C105 C104 C109 130.0(11) . . ?
C108 C104 Co2 69.8(8) . . ?
C105 C104 Co2 71.7(8) . . ?
C109 C104 Co2 127.6(11) . . ?
C106 C105 C104 107.7(9) . . ?
C106 C105 C110 127.6(11) . . ?
C104 C105 C110 124.6(11) . . ?
C106 C105 Co2 69.0(8) . . ?
C104 C105 Co2 68.2(8) . . ?
C110 C105 Co2 126.8(11) . . ?
C105 C106 C107 108.6(9) . . ?
C105 C106 C111 124.2(11) . . ?
C107 C106 C111 126.9(11) . . ?
C105 C106 Co2 71.1(8) . . ?
C107 C106 Co2 70.4(8) . . ?
C111 C106 Co2 129.6(11) . . ?
C106 C107 C108 107.2(9) . . ?
C106 C107 C112 125.1(11) . . ?
C108 C107 C112 127.7(11) . . ?
C106 C107 Co2 69.5(8) . . ?
C108 C107 Co2 68.6(8) . . ?
C112 C107 Co2 126.7(11) . . ?
C104 C108 C107 108.4(9) . . ?
C104 C108 C113 128.7(11) . . ?
C107 C108 C113 122.7(11) . . ?
C104 C108 Co2 69.7(8) . . ?
C107 C108 Co2 70.9(8) . . ?
C113 C108 Co2 129.2(11) . . ?
C104 C109 H10A 109.5 . . ?
C104 C109 H10B 109.5 . . ?
H10A C109 H10B 109.5 . . ?
C104 C109 H10C 109.5 . . ?
H10A C109 H10C 109.5 . . ?
H10B C109 H10C 109.5 . . ?
C105 C110 H11D 109.5 . . ?
C105 C110 H11E 109.5 . . ?
H11D C110 H11E 109.5 . . ?
C105 C110 H11F 109.5 . . ?
H11D C110 H11F 109.5 . . ?
H11E C110 H11F 109.5 . . ?
C106 C111 H11J 109.5 . . ?
C106 C111 H11K 109.5 . . ?
H11J C111 H11K 109.5 . . ?
C106 C111 H11L 109.5 . . ?
H11J C111 H11L 109.5 . . ?
H11K C111 H11L 109.5 . . ?
C107 C112 H11M 109.5 . . ?
C107 C112 H11N 109.5 . . ?
H11M C112 H11N 109.5 . . ?
C107 C112 H11O 109.5 . . ?
H11M C112 H11O 109.5 . . ?
H11N C112 H11O 109.5 . . ?
C108 C113 H11G 109.5 . . ?
C108 C113 H11H 109.5 . . ?
H11G C113 H11H 109.5 . . ?
C108 C113 H11I 109.5 . . ?
H11G C113 H11I 109.5 . . ?
H11H C113 H11I 109.5 . . ?
C115 C114 C118 108.8(9) . . ?
C115 C114 C119 124.5(11) . . ?
C118 C114 C119 126.6(11) . . ?
C115 C114 Co2 71.3(8) . . ?
C118 C114 Co2 69.6(8) . . ?
C119 C114 Co2 127.1(11) . . ?
C116 C115 C114 105.9(9) . . ?
C116 C115 C120 127.4(11) . . ?
C114 C115 C120 126.7(11) . . ?
C116 C115 Co2 69.5(8) . . ?
C114 C115 Co2 68.7(8) . . ?
C120 C115 Co2 126.8(11) . . ?
C115 C116 C117 110.4(9) . . ?
C115 C116 C121 125.2(11) . . ?
C117 C116 C121 124.4(11) . . ?
C115 C116 Co2 70.7(8) . . ?
C117 C116 Co2 68.2(8) . . ?
C121 C116 Co2 126.2(11) . . ?
C118 C117 C116 106.6(9) . . ?
C118 C117 C122 123.7(11) . . ?
C116 C117 C122 128.7(11) . . ?
C118 C117 Co2 70.6(8) . . ?
C116 C117 Co2 71.4(8) . . ?
C122 C117 Co2 131.5(12) . . ?
C117 C118 C114 108.1(9) . . ?
C117 C118 C123 129.7(11) . . ?
C114 C118 C123 122.2(11) . . ?
C117 C118 Co2 68.9(8) . . ?
C114 C118 Co2 69.7(8) . . ?
C123 C118 Co2 127.4(11) . . ?
C114 C119 H11A 109.5 . . ?
C114 C119 H11B 109.5 . . ?
H11A C119 H11B 109.5 . . ?
C114 C119 H11C 109.5 . . ?
H11A C119 H11C 109.5 . . ?
H11B C119 H11C 109.5 . . ?
C115 C120 H12A 109.5 . . ?
C115 C120 H12B 109.5 . . ?
H12A C120 H12B 109.5 . . ?
C115 C120 H12C 109.5 . . ?
H12A C120 H12C 109.5 . . ?
H12B C120 H12C 109.5 . . ?
C116 C121 H12L 109.5 . . ?
C116 C121 H12M 109.5 . . ?
H12L C121 H12M 109.5 . . ?
C116 C121 H12N 109.5 . . ?
H12L C121 H12N 109.5 . . ?
H12M C121 H12N 109.5 . . ?
C117 C122 H12I 109.5 . . ?
C117 C122 H12J 109.5 . . ?
H12I C122 H12J 109.5 . . ?
C117 C122 H12K 109.5 . . ?
H12I C122 H12K 109.5 . . ?
H12J C122 H12K 109.5 . . ?
C118 C123 H12D 109.5 . . ?
C118 C123 H12E 109.5 . . ?
H12D C123 H12E 109.5 . . ?
C118 C123 H12F 109.5 . . ?
H12D C123 H12F 109.5 . . ?
H12E C123 H12F 109.5 . . ?
C125 C124 H12R 109.5 . . ?
C125 C124 H12S 109.5 . . ?
H12R C124 H12S 109.5 . . ?
C125 C124 H12T 109.5 . . ?
H12R C124 H12T 109.5 . . ?
H12S C124 H12T 109.5 . . ?
O2 C125 C124 109.5(14) . . ?
O2 C125 H12U 109.8 . . ?
C124 C125 H12U 109.8 . . ?
O2 C125 H12V 109.8 . . ?
C124 C125 H12V 109.8 . . ?
H12U C125 H12V 108.2 . . ?
O2 C126 C127 107.1(14) . . ?
O2 C126 H12G 110.3 . . ?
C127 C126 H12G 110.3 . . ?
O2 C126 H12H 110.3 . . ?
C127 C126 H12H 110.3 . . ?
H12G C126 H12H 108.6 . . ?
C126 C127 H12O 109.5 . . ?
C126 C127 H12P 109.5 . . ?
H12O C127 H12P 109.5 . . ?
C126 C127 H12Q 109.5 . . ?
H12O C127 H12Q 109.5 . . ?
H12P C127 H12Q 109.5 . . ?
C129 C128 H12W 109.5 . . ?
C129 C128 H4 109.5 . . ?
H12W C128 H4 109.5 . . ?
C129 C128 H2 109.5 . . ?
H12W C128 H2 109.5 . . ?
H4 C128 H2 109.5 . . ?
O1 C129 C128 108.8(16) . . ?
O1 C129 H3 109.9 . . ?
C128 C129 H3 109.9 . . ?
O1 C129 H1 109.9 . . ?
C128 C129 H1 109.9 . . ?
H3 C129 H1 108.3 . . ?
O1 C130 C131 112.7(15) . . ?
O1 C130 H13A 109.1 . . ?
C131 C130 H13A 109.1 . . ?
O1 C130 H13B 109.1 . . ?
C131 C130 H13B 109.1 . . ?
H13A C130 H13B 107.8 . . ?
C130 C131 H13C 109.5 . . ?
C130 C131 H13D 109.5 . . ?
H13C C131 H13D 109.5 . . ?
C130 C131 H13E 109.5 . . ?
H13C C131 H13E 109.5 . . ?
H13D C131 H13E 109.5 . . ?
C101 C132 C100 120.6(16) . . ?
C101 C132 H132 119.7 . . ?
C100 C132 H132 119.7 . . ?
C47 Co1 C53 113.9(6) . . ?
C47 Co1 C57 113.6(6) . . ?
C53 Co1 C57 41.3(6) . . ?
C47 Co1 C46 41.2(3) . . ?
C53 Co1 C46 142.1(6) . . ?
C57 Co1 C46 112.9(6) . . ?
C47 Co1 C56 143.4(6) . . ?
C53 Co1 C56 67.7(7) . . ?
C57 Co1 C56 41.8(6) . . ?
C46 Co1 C56 113.8(6) . . ?
C47 Co1 C43 40.6(3) . . ?
C53 Co1 C43 113.0(6) . . ?
C57 Co1 C43 141.5(6) . . ?
C46 Co1 C43 68.4(6) . . ?
C56 Co1 C43 175.7(6) . . ?
C47 Co1 C45 67.7(6) . . ?
C53 Co1 C45 177.9(6) . . ?
C57 Co1 C45 139.9(6) . . ?
C46 Co1 C45 40.0(3) . . ?
C56 Co1 C45 112.0(6) . . ?
C43 Co1 C45 67.1(5) . . ?
C47 Co1 C55 176.8(6) . . ?
C53 Co1 C55 67.3(7) . . ?
C57 Co1 C55 69.3(7) . . ?
C46 Co1 C55 139.6(6) . . ?
C56 Co1 C55 39.6(6) . . ?
C43 Co1 C55 136.3(6) . . ?
C45 Co1 C55 111.1(6) . . ?
C47 Co1 C54 141.7(6) . . ?
C53 Co1 C54 41.4(6) . . ?
C57 Co1 C54 69.0(7) . . ?
C46 Co1 C54 176.2(6) . . ?
C56 Co1 C54 65.1(7) . . ?
C43 Co1 C54 112.4(6) . . ?
C45 Co1 C54 136.5(6) . . ?
C55 Co1 C54 37.3(6) . . ?
C47 Co1 C44 66.9(6) . . ?
C53 Co1 C44 139.4(6) . . ?
C57 Co1 C44 179.0(6) . . ?
C46 Co1 C44 66.9(5) . . ?
C56 Co1 C44 137.3(6) . . ?
C43 Co1 C44 39.4(3) . . ?
C45 Co1 C44 39.4(3) . . ?
C55 Co1 C44 110.2(6) . . ?
C54 Co1 C44 111.1(6) . . ?
C117 Co2 C104 145.0(5) . . ?
C117 Co2 C108 114.6(5) . . ?
C104 Co2 C108 40.5(3) . . ?
C117 Co2 C114 68.5(5) . . ?
C104 Co2 C114 110.6(5) . . ?
C108 Co2 C114 136.0(5) . . ?
C117 Co2 C118 40.5(3) . . ?
C104 Co2 C118 115.2(5) . . ?
C108 Co2 C118 111.3(5) . . ?
C114 Co2 C118 40.7(3) . . ?
C117 Co2 C106 134.6(5) . . ?
C104 Co2 C106 67.8(5) . . ?
C108 Co2 C106 67.7(5) . . ?
C114 Co2 C106 143.6(5) . . ?
C118 Co2 C106 174.6(4) . . ?
C117 Co2 C107 110.2(5) . . ?
C104 Co2 C107 68.0(5) . . ?
C108 Co2 C107 40.4(3) . . ?
C114 Co2 C107 175.8(5) . . ?
C118 Co2 C107 135.8(5) . . ?
C106 Co2 C107 40.1(3) . . ?
C117 Co2 C116 40.4(3) . . ?
C104 Co2 C116 173.6(4) . . ?
C108 Co2 C116 145.5(4) . . ?
C114 Co2 C116 66.5(5) . . ?
C118 Co2 C116 66.7(5) . . ?
C106 Co2 C116 110.8(5) . . ?
C107 Co2 C116 115.3(5) . . ?
C117 Co2 C105 173.8(4) . . ?
C104 Co2 C105 40.1(3) . . ?
C108 Co2 C105 67.3(5) . . ?
C114 Co2 C105 114.6(5) . . ?
C118 Co2 C105 145.2(5) . . ?
C106 Co2 C105 39.9(3) . . ?
C107 Co2 C105 67.1(5) . . ?
C116 Co2 C105 134.9(5) . . ?
C117 Co2 C115 68.7(5) . . ?
C104 Co2 C115 134.3(5) . . ?
C108 Co2 C115 174.5(4) . . ?
C114 Co2 C115 40.1(3) . . ?
C118 Co2 C115 68.0(5) . . ?
C106 Co2 C115 113.5(5) . . ?
C107 Co2 C115 143.7(5) . . ?
C116 Co2 C115 39.8(3) . . ?
C105 Co2 C115 109.8(5) . . ?
C1 N1 C5 111.8(12) . . ?
C1 N1 C3 111.2(13) . . ?
C5 N1 C3 109.8(13) . . ?
C1 N1 V1 109.2(10) . . ?
C5 N1 V1 106.0(9) . . ?
C3 N1 V1 108.7(9) . . ?
C7 N2 C2 109.2(13) . . ?
C7 N2 V1 127.8(10) . . ?
C2 N2 V1 122.0(10) . . ?
C13 N3 C4 113.6(12) . . ?
C13 N3 V1 126.0(10) . . ?
C4 N3 V1 119.5(10) . . ?
C19 N4 C6 111.7(12) . . ?
C19 N4 V1 127.5(11) . . ?
C6 N4 V1 120.2(10) . . ?
B1 N5 V1 171.4(11) . . ?
C63 N6 C65 114.1(12) . . ?
C63 N6 C67 113.6(12) . . ?
C65 N6 C67 111.1(11) . . ?
C63 N6 V2 106.2(9) . . ?
C65 N6 V2 105.5(9) . . ?
C67 N6 V2 105.6(8) . . ?
C69 N7 C64 110.6(11) . . ?
C69 N7 V2 127.8(9) . . ?
C64 N7 V2 120.6(9) . . ?
C75 N8 C66 108.9(11) . . ?
C75 N8 V2 128.5(9) . . ?
C66 N8 V2 119.9(9) . . ?
C81 N9 C68 111.0(11) . . ?
C81 N9 V2 127.9(9) . . ?
C68 N9 V2 120.0(9) . . ?
B2 N10 V2 173.9(10) . . ?
C129 O1 C130 115.4(15) . . ?
C125 O2 C126 112.0(13) . . ?
C37 S1 B1 106.8(7) . . ?
C99 S2 B2 106.8(7) . . ?
N5 V1 N2 99.5(6) . . ?
N5 V1 N4 103.5(6) . . ?
N2 V1 N4 114.7(6) . . ?
N5 V1 N3 102.9(5) . . ?
N2 V1 N3 117.1(5) . . ?
N4 V1 N3 115.6(6) . . ?
N5 V1 N1 176.1(6) . . ?
N2 V1 N1 76.8(5) . . ?
N4 V1 N1 79.3(5) . . ?
N3 V1 N1 77.9(5) . . ?
N10 V2 N9 104.0(5) . . ?
N10 V2 N8 98.6(5) . . ?
N9 V2 N8 114.5(5) . . ?
N10 V2 N7 102.2(5) . . ?
N9 V2 N7 115.5(5) . . ?
N8 V2 N7 118.2(5) . . ?
N10 V2 N6 177.0(5) . . ?
N9 V2 N6 78.6(5) . . ?
N8 V2 N6 78.7(5) . . ?
N7 V2 N6 77.9(4) . . ?

loop_
_geom_bond_atom_site_label_1
_geom_bond_atom_site_label_2
_geom_bond_distance
_geom_bond_site_symmetry_2
_geom_bond_publ_flag
B1 N5 1.53(2) . ?
B1 C25 1.62(3) . ?
B1 C31 1.69(2) . ?
B1 S1 1.975(17) . ?
B2 N10 1.540(19) . ?
B2 C87 1.62(2) . ?
B2 C93 1.67(2) . ?
B2 S2 1.944(17) . ?
C1 N1 1.454(19) . ?
C1 C2 1.49(2) . ?
C1 H1A 0.9900 . ?
C1 H1B 0.9900 . ?
C2 N2 1.462(18) . ?
C2 H2A 0.9900 . ?
C2 H2B 0.9900 . ?
C3 N1 1.49(2) . ?
C3 C4 1.52(2) . ?
C3 H3A 0.9900 . ?
C3 H3B 0.9900 . ?
C4 N3 1.458(19) . ?
C4 H4A 0.9900 . ?
C4 H4B 0.9900 . ?
C5 N1 1.470(19) . ?
C5 C6 1.52(2) . ?
C5 H5A 0.9900 . ?
C5 H5B 0.9900 . ?
C6 N4 1.47(2) . ?
C6 H6A 0.9900 . ?
C6 H6B 0.9900 . ?
C7 C12 1.36(2) . ?
C7 N2 1.40(2) . ?
C7 C8 1.44(2) . ?
C8 F1 1.33(2) . ?
C8 C9 1.33(3) . ?
C9 C10 1.34(3) . ?
C9 F2 1.382(18) . ?
C10 C11 1.34(2) . ?
C10 F3 1.35(2) . ?
C11 F4 1.37(2) . ?
C11 C12 1.43(3) . ?
C12 F5 1.334(17) . ?
C13 C18 1.343(19) . ?
C13 N3 1.414(17) . ?
C13 C14 1.422(19) . ?
C14 F6 1.329(16) . ?
C14 C15 1.37(2) . ?
C15 F7 1.335(16) . ?
C15 C16 1.41(2) . ?
C16 F8 1.348(17) . ?
C16 C17 1.36(2) . ?
C17 F9 1.343(16) . ?
C17 C18 1.390(19) . ?
C18 F10 1.368(15) . ?
C19 C20 1.36(2) . ?
C19 C24 1.37(2) . ?
C19 N4 1.429(19) . ?
C20 F11 1.362(18) . ?
C20 C21 1.37(2) . ?
C21 F12 1.369(17) . ?
C21 C22 1.38(2) . ?
C22 C23 1.31(2) . ?
C22 F13 1.366(17) . ?
C23 F14 1.319(18) . ?
C23 C24 1.42(2) . ?
C24 F15 1.374(17) . ?
C25 C26 1.36(2) . ?
C25 C30 1.398(19) . ?
C26 C27 1.38(2) . ?
C26 F16 1.378(16) . ?
C27 F17 1.361(17) . ?
C27 C28 1.37(2) . ?
C28 F18 1.339(17) . ?
C28 C29 1.39(2) . ?
C29 C30 1.34(2) . ?
C29 F19 1.349(17) . ?
C30 F20 1.370(16) . ?
C31 C36 1.366(19) . ?
C31 C32 1.40(2) . ?
C32 F21 1.325(17) . ?
C32 C33 1.36(2) . ?
C33 F22 1.339(18) . ?
C33 C34 1.38(2) . ?
C34 F23 1.360(17) . ?
C34 C35 1.38(2) . ?
C35 F24 1.321(15) . ?
C35 C36 1.390(19) . ?
C36 F25 1.402(17) . ?
C37 C38 1.41(2) . ?
C37 C42 1.45(2) . ?
C37 S1 1.745(17) . ?
C38 C39 1.35(2) . ?
C38 H38 0.9500 . ?
C39 C40 1.41(2) . ?
C39 H39 0.9500 . ?
C40 C41 1.39(3) . ?
C40 H40 0.9500 . ?
C41 C42 1.38(2) . ?
C41 H41 0.9500 . ?
C42 H42 0.9500 . ?
C43 C44 1.391(8) . ?
C43 C47 1.393(8) . ?
C43 C48 1.508(9) . ?
C43 Co1 2.043(15) . ?
C44 C45 1.393(8) . ?
C44 C49 1.512(9) . ?
C44 Co1 2.081(15) . ?
C45 C46 1.393(8) . ?
C45 C50 1.504(9) . ?
C45 Co1 2.048(15) . ?
C46 C47 1.407(8) . ?
C46 C51 1.508(9) . ?
C46 Co1 2.029(16) . ?
C47 C52 1.506(9) . ?
C47 Co1 1.968(16) . ?
C48 H48A 0.9800 . ?
C48 H48B 0.9800 . ?
C48 H48C 0.9800 . ?
C49 H49A 0.9800 . ?
C49 H49B 0.9800 . ?
C49 H49C 0.9800 . ?
C50 H50A 0.9800 . ?
C50 H50B 0.9800 . ?
C50 H50C 0.9800 . ?
C51 H51A 0.9800 . ?
C51 H51B 0.9800 . ?
C51 H51C 0.9800 . ?
C52 H52A 0.9800 . ?
C52 H52B 0.9800 . ?
C52 H52C 0.9800 . ?
C53 C57 1.43(2) . ?
C53 C54 1.44(2) . ?
C53 C58 1.52(3) . ?
C53 Co1 2.023(17) . ?
C54 C55 1.31(2) . ?
C54 C59 1.48(3) . ?
C54 Co1 2.051(17) . ?
C55 C56 1.38(2) . ?
C55 C60 1.52(3) . ?
C55 Co1 2.044(17) . ?
C56 C57 1.45(2) . ?
C56 C61 1.49(3) . ?
C56 Co1 2.032(17) . ?
C57 C62 1.45(3) . ?
C57 Co1 2.025(16) . ?
C58 H58A 0.9800 . ?
C58 H58B 0.9800 . ?
C58 H58C 0.9800 . ?
C59 H59A 0.9800 . ?
C59 H59B 0.9800 . ?
C59 H59C 0.9800 . ?
C60 H60A 0.9800 . ?
C60 H60B 0.9800 . ?
C60 H60C 0.9800 . ?
C61 H61A 0.9800 . ?
C61 H61B 0.9800 . ?
C61 H61C 0.9800 . ?
C62 H62A 0.9800 . ?
C62 H62B 0.9800 . ?
C62 H62C 0.9800 . ?
C63 N6 1.454(18) . ?
C63 C64 1.506(19) . ?
C63 H63A 0.9900 . ?
C63 H63B 0.9900 . ?
C64 N7 1.474(17) . ?
C64 H64A 0.9900 . ?
C64 H64B 0.9900 . ?
C65 N6 1.466(18) . ?
C65 C66 1.49(2) . ?
C65 H65A 0.9900 . ?
C65 H65B 0.9900 . ?
C66 N8 1.487(17) . ?
C66 H66A 0.9900 . ?
C66 H66B 0.9900 . ?
C67 N6 1.474(18) . ?
C67 C68 1.499(19) . ?
C67 H67A 0.9900 . ?
C67 H67B 0.9900 . ?
C68 N9 1.480(17) . ?
C68 H68A 0.9900 . ?
C68 H68B 0.9900 . ?
C69 C74 1.377(18) . ?
C69 C70 1.38(2) . ?
C69 N7 1.401(17) . ?
C70 F26 1.358(17) . ?
C70 C71 1.38(2) . ?
C71 C72 1.35(2) . ?
C71 F27 1.374(16) . ?
C72 F28 1.336(16) . ?
C72 C73 1.37(2) . ?
C73 F29 1.387(17) . ?
C73 C74 1.387(19) . ?
C74 F30 1.329(15) . ?
C75 C76 1.368(18) . ?
C75 N8 1.382(17) . ?
C75 C80 1.461(18) . ?
C76 F31 1.344(15) . ?
C76 C77 1.397(19) . ?
C77 F32 1.325(16) . ?
C77 C78 1.35(2) . ?
C78 F33 1.381(16) . ?
C78 C79 1.40(2) . ?
C79 C80 1.332(19) . ?
C79 F34 1.340(17) . ?
C80 F35 1.359(15) . ?
C81 C82 1.369(18) . ?
C81 C86 1.40(2) . ?
C81 N9 1.414(17) . ?
C82 F36 1.346(16) . ?
C82 C83 1.366(19) . ?
C83 F37 1.367(16) . ?
C83 C84 1.39(2) . ?
C84 C85 1.33(2) . ?
C84 F38 1.349(17) . ?
C85 F39 1.331(17) . ?
C85 C86 1.41(2) . ?
C86 F40 1.298(17) . ?
C87 C92 1.39(2) . ?
C87 C88 1.40(2) . ?
C88 F41 1.361(16) . ?
C88 C89 1.384(19) . ?
C89 C90 1.31(2) . ?
C89 F42 1.378(17) . ?
C90 F43 1.358(17) . ?
C90 C91 1.40(2) . ?
C91 F44 1.336(17) . ?
C91 C92 1.38(2) . ?
C92 F45 1.358(16) . ?
C93 C98 1.402(19) . ?
C93 C94 1.42(2) . ?
C94 F46 1.320(17) . ?
C94 C95 1.40(2) . ?
C95 F47 1.344(18) . ?
C95 C96 1.36(2) . ?
C96 C97 1.32(2) . ?
C96 F48 1.404(18) . ?
C97 F49 1.366(18) . ?
C97 C98 1.40(2) . ?
C98 F50 1.339(16) . ?
C99 C103 1.35(2) . ?
C99 C100 1.38(2) . ?
C99 S2 1.775(15) . ?
C100 C132 1.41(2) . ?
C100 H100 0.9500 . ?
C101 C102 1.35(2) . ?
C101 C132 1.36(2) . ?
C101 H101 0.9500 . ?
C102 C103 1.38(2) . ?
C102 H102 0.9500 . ?
C103 H103 0.9500 . ?
C104 C108 1.397(8) . ?
C104 C105 1.400(8) . ?
C104 C109 1.510(9) . ?
C104 Co2 2.017(14) . ?
C105 C106 1.399(8) . ?
C105 C110 1.510(9) . ?
C105 Co2 2.062(14) . ?
C106 C107 1.401(8) . ?
C106 C111 1.511(9) . ?
C106 Co2 2.036(14) . ?
C107 C108 1.405(8) . ?
C107 C112 1.507(9) . ?
C107 Co2 2.048(14) . ?
C108 C113 1.511(9) . ?
C108 Co2 2.017(14) . ?
C109 H10A 0.9800 . ?
C109 H10B 0.9800 . ?
C109 H10C 0.9800 . ?
C110 H11D 0.9800 . ?
C110 H11E 0.9800 . ?
C110 H11F 0.9800 . ?
C111 H11J 0.9800 . ?
C111 H11K 0.9800 . ?
C111 H11L 0.9800 . ?
C112 H11M 0.9800 . ?
C112 H11N 0.9800 . ?
C112 H11O 0.9800 . ?
C113 H11G 0.9800 . ?
C113 H11H 0.9800 . ?
C113 H11I 0.9800 . ?
C114 C115 1.402(8) . ?
C114 C118 1.412(8) . ?
C114 C119 1.512(9) . ?
C114 Co2 2.030(14) . ?
C115 C116 1.400(8) . ?
C115 C120 1.505(9) . ?
C115 Co2 2.064(14) . ?
C116 C117 1.400(8) . ?
C116 C121 1.511(9) . ?
C116 Co2 2.049(14) . ?
C117 C118 1.395(8) . ?
C117 C122 1.506(9) . ?
C117 Co2 2.007(14) . ?
C118 C123 1.512(9) . ?
C118 Co2 2.029(14) . ?
C119 H11A 0.9800 . ?
C119 H11B 0.9800 . ?
C119 H11C 0.9800 . ?
C120 H12A 0.9800 . ?
C120 H12B 0.9800 . ?
C120 H12C 0.9800 . ?
C121 H12L 0.9800 . ?
C121 H12M 0.9800 . ?
C121 H12N 0.9800 . ?
C122 H12I 0.9800 . ?
C122 H12J 0.9800 . ?
C122 H12K 0.9800 . ?
C123 H12D 0.9800 . ?
C123 H12E 0.9800 . ?
C123 H12F 0.9800 . ?
C124 C125 1.52(2) . ?
C124 H12R 0.9800 . ?
C124 H12S 0.9800 . ?
C124 H12T 0.9800 . ?
C125 O2 1.402(19) . ?
C125 H12U 0.9900 . ?
C125 H12V 0.9900 . ?
C126 O2 1.442(19) . ?
C126 C127 1.50(2) . ?
C126 H12G 0.9900 . ?
C126 H12H 0.9900 . ?
C127 H12O 0.9800 . ?
C127 H12P 0.9800 . ?
C127 H12Q 0.9800 . ?
C128 C129 1.50(2) . ?
C128 H12W 0.9800 . ?
C128 H4 0.9800 . ?
C128 H2 0.9800 . ?
C129 O1 1.37(2) . ?
C129 H3 0.9900 . ?
C129 H1 0.9900 . ?
C130 O1 1.472(19) . ?
C130 C131 1.52(3) . ?
C130 H13A 0.9900 . ?
C130 H13B 0.9900 . ?
C131 H13C 0.9800 . ?
C131 H13D 0.9800 . ?
C131 H13E 0.9800 . ?
C132 H132 0.9500 . ?
N1 V1 2.238(11) . ?
N2 V1 1.918(13) . ?
N3 V1 1.951(12) . ?
N4 V1 1.932(13) . ?
N5 V1 1.650(11) . ?
N6 V2 2.291(13) . ?
N7 V2 1.949(11) . ?
N8 V2 1.940(12) . ?
N9 V2 1.935(11) . ?
N10 V2 1.671(12) . ?
